data_1577112
loop_
_publ_author_name
'Chen, Zhipeng'
'Xu, Xinran'
'Guan, Yajie'
'Xia, Nan'

_publ_section_title
;
 Modulating the crystalline assembly of paramagnetic Au<sub>25</sub>
 nanoclusters using an external magnetic field.
;
_journal_issue 21
_journal_name_full Nanoscale
_journal_page_first 11292
_journal_page_last 11297
_journal_paper_doi 10.1039/d6nr01067a
_journal_volume 18
_journal_year 2026
_chemical_formula_moiety 'C144 H162 Au25 S18'
_chemical_formula_sum 'C144 H162 Au25 S18'
_chemical_formula_weight 7393.97
_space_group_crystal_system monoclinic
_space_group_IT_number 14
_space_group_name_Hall '-P 2ybc'
_space_group_name_H-M_alt 'P 1 21/c 1'
_atom_sites_solution_hydrogens geom
_atom_sites_solution_primary dual
_audit_creation_date 2025-02-26
_audit_creation_method
;
Olex2 1.5
(compiled 2024.02.16 svn.r378c4104 for OlexSys, GUI svn.r6928)
;
_audit_update_record
;
2026-03-17 deposited with the CCDC.	2026-04-17 downloaded from the CCDC.
;
_cell_angle_alpha 90
_cell_angle_beta 111.4700(10)
_cell_angle_gamma 90
_cell_formula_units_Z 2
_cell_length_a 17.3927(6)
_cell_length_b 27.6592(9)
_cell_length_c 18.4466(7)
_cell_measurement_reflns_used 9952
_cell_measurement_temperature 213.00
_cell_measurement_theta_max 27.318
_cell_measurement_theta_min 2.360
_cell_volume 8258.3(5)
_computing_cell_refinement 'SAINT V8.40B (?, 2016)'
_computing_data_reduction 'SAINT V8.40B (?, 2016)'
_computing_molecular_graphics 'Olex2 1.5 (Dolomanov et al., 2009)'
_computing_publication_material 'Olex2 1.5 (Dolomanov et al., 2009)'
_computing_structure_refinement 'SHELXL 2019/3 (Sheldrick, 2015)'
_computing_structure_solution 'SHELXT 2018/2 (Sheldrick, 2018)'
_diffrn_ambient_temperature 213.00
_diffrn_measured_fraction_theta_full 0.998
_diffrn_measured_fraction_theta_max 0.997
_diffrn_measurement_device_type 'Bruker APEX-II CCD'
_diffrn_measurement_method '\f and \w scans'
_diffrn_radiation_type MoK\a
_diffrn_radiation_wavelength 0.71073
_diffrn_reflns_av_R_equivalents 0.0832
_diffrn_reflns_av_unetI/netI 0.0592
_diffrn_reflns_Laue_measured_fraction_full 0.998
_diffrn_reflns_Laue_measured_fraction_max 0.997
_diffrn_reflns_limit_h_max 22
_diffrn_reflns_limit_h_min -22
_diffrn_reflns_limit_k_max 35
_diffrn_reflns_limit_k_min -35
_diffrn_reflns_limit_l_max 21
_diffrn_reflns_limit_l_min -23
_diffrn_reflns_number 110450
_diffrn_reflns_point_group_measured_fraction_full 0.998
_diffrn_reflns_point_group_measured_fraction_max 0.997
_diffrn_reflns_theta_full 25.242
_diffrn_reflns_theta_max 27.499
_diffrn_reflns_theta_min 2.151
_diffrn_source_current 1.4
_diffrn_source_power 0.07
_diffrn_source_voltage 50.0
_diffrn_standards_number 0
_exptl_absorpt_coefficient_mu 22.373
_exptl_absorpt_correction_T_max 0.2616
_exptl_absorpt_correction_T_min 0.1209
_exptl_absorpt_correction_type multi-scan
_exptl_absorpt_process_details
;
SADABS-2016/2 (Bruker,2016/2) was used for absorption correction.
wR2(int) was 0.1415 before and 0.0807 after correction.
The Ratio of minimum to maximum transmission is 0.4622.
The \l/2 correction factor is Not present.
;
_exptl_crystal_density_diffrn 2.973
_exptl_crystal_description block
_exptl_crystal_F_000 6578
_refine_diff_density_max 2.024
_refine_diff_density_min -1.445
_refine_diff_density_rms 0.244
_refine_ls_extinction_method none
_refine_ls_goodness_of_fit_ref 1.035
_refine_ls_hydrogen_treatment constr
_refine_ls_matrix_type full
_refine_ls_number_parameters 1088
_refine_ls_number_reflns 18916
_refine_ls_number_restraints 821
_refine_ls_restrained_S_all 1.025
_refine_ls_R_factor_all 0.0531
_refine_ls_R_factor_gt 0.0345
_refine_ls_shift/su_max 0.002
_refine_ls_shift/su_mean 0.000
_refine_ls_structure_factor_coef Fsqd
_refine_ls_weighting_details 'w=1/[\s^2^(Fo^2^)+(0.0211P)^2^] where P=(Fo^2^+2Fc^2^)/3'
_refine_ls_weighting_scheme calc
_refine_ls_wR_factor_gt 0.0697
_refine_ls_wR_factor_ref 0.0767
_reflns_Friedel_coverage 0.000
_reflns_number_gt 14483
_reflns_number_total 18916
_reflns_threshold_expression 'I > 2\s(I)'
_cod_data_source_file d6nr01067a2.cif
_cod_data_source_block mo_20250224_zhwz_1_0m
_cod_depositor_comments 'Adding full bibliography for 1577111--1577113.cif.'
_cod_database_code 1577112
_shelx_shelxl_version_number 2019/3
_shelx_space_group_comment
;
The symmetry employed for this shelxl refinement is uniquely defined
by the following loop, which should always be used as a source of
symmetry information in preference to the above space-group names.
They are only intended as comments.
;
_olex2_refinement_description
;
1. Fixed Uiso
 At 1.2 times of:
  All C(H) groups, All C(H,H) groups
2. Restrained distances
 C67A-C66A
 1.4 with sigma of 0.02
 C17A-C18A = C17-C18
 1.5 with sigma of 0.02
 C59A-C58A = C58A-C57A
 1.5 with sigma of 0.02
3. Uiso/Uaniso restraints and constraints
S3 \\sim S8 \\sim S9 \\sim C17 \\sim C19 \\sim C20 \\sim C21 \\sim C22 \\sim
C23 \\sim C24 \\sim C57 \\sim C58 \\sim C59 \\sim C60 \\sim C61 \\sim C62 \\sim
C63 \\sim C64: within 2A with sigma of 0.01 and sigma for terminal atoms of
0.02 within 2A
S9 \\sim C65 \\sim C66 \\sim C67 \\sim C68 \\sim C69 \\sim C70 \\sim C71:
within 2A with sigma of 0.01 and sigma for terminal atoms of 0.02 within 2A
S3 \\sim C17 \\sim C17A \\sim C18 \\sim C18A \\sim C19 \\sim C19A \\sim C20
\\sim C20A \\sim C21 \\sim C21A \\sim C22 \\sim C22A \\sim C23 \\sim C23A \\sim
C24 \\sim C24A: within 2A with sigma of 0.01 and sigma for terminal atoms of
0.02 within 2A
S5 \\sim C33 \\sim C33A \\sim C34 \\sim C34A \\sim C35 \\sim C35A \\sim C36
\\sim C36A \\sim C37 \\sim C37A \\sim C38 \\sim C38A \\sim C39 \\sim C39A \\sim
C40 \\sim C40A: within 2A with sigma of 0.01 and sigma for terminal atoms of
0.02 within 2A
S9 \\sim C65 \\sim C65A \\sim C66 \\sim C66A \\sim C67 \\sim C68 \\sim C69
\\sim C70 \\sim C71 \\sim C72: within 2A with sigma of 0.01 and sigma for
terminal atoms of 0.02 within 2A
S9 \\sim C65A \\sim C66A \\sim C67A \\sim C68A \\sim C69A \\sim C70A \\sim C71A
\\sim C72A: within 2A with sigma of 0.01 and sigma for terminal atoms of 0.02
within 2A
S8 \\sim C57 \\sim C57A \\sim C58 \\sim C58A \\sim C59 \\sim C59A \\sim C60
\\sim C60A \\sim C61 \\sim C61A \\sim C62 \\sim C62A \\sim C63 \\sim C63A \\sim
C64 \\sim C64A: within 2A with sigma of 0.01 and sigma for terminal atoms of
0.02 within 2A
4. Others
 Sof(C17A)=Sof(H17C)=Sof(H17D)=Sof(C18A)=Sof(H18C)=Sof(H18D)=Sof(C19A)=
 Sof(H19A)=Sof(C20A)=Sof(C21A)=Sof(H21A)=Sof(C22A)=Sof(H22A)=Sof(C23A)=
 Sof(H23A)=Sof(C24A)=Sof(H24A)=1-FVAR(1)
 Sof(C17)=Sof(H17A)=Sof(H17B)=Sof(C18)=Sof(H18A)=Sof(H18B)=Sof(C19)=Sof(C20)=
 Sof(H20)=Sof(C21)=Sof(H21)=Sof(C22)=Sof(H22)=Sof(C23)=Sof(H23)=Sof(C24)=
 Sof(H24)=FVAR(1)
 Sof(C33A)=Sof(H33C)=Sof(H33D)=Sof(C34A)=Sof(H34C)=Sof(H34D)=Sof(C35A)=
 Sof(C36A)=Sof(H36A)=Sof(C37A)=Sof(H37A)=Sof(C38A)=Sof(H38A)=Sof(C39A)=
 Sof(H39A)=Sof(C40A)=Sof(H40A)=1-FVAR(2)
 Sof(C33)=Sof(H33A)=Sof(H33B)=Sof(C34)=Sof(H34A)=Sof(H34B)=Sof(C35)=Sof(C40)=
 Sof(H40)=Sof(C39)=Sof(H39)=Sof(C38)=Sof(H38)=Sof(C37)=Sof(H37)=Sof(C36)=
 Sof(H36)=FVAR(2)
 Sof(C57A)=Sof(H57C)=Sof(H57D)=Sof(C58A)=Sof(H58C)=Sof(H58D)=Sof(C59A)=
 Sof(C60A)=Sof(H60A)=Sof(C61A)=Sof(H61A)=Sof(C62A)=Sof(H62A)=Sof(C63A)=
 Sof(H63A)=Sof(C64A)=Sof(H64A)=1-FVAR(3)
 Sof(C57)=Sof(H57A)=Sof(H57B)=Sof(C58)=Sof(H58A)=Sof(H58B)=Sof(C59)=Sof(C60)=
 Sof(H60)=Sof(C61)=Sof(H61)=Sof(C62)=Sof(H62)=Sof(C63)=Sof(H63)=Sof(C64)=
 Sof(H64)=FVAR(3)
 Sof(C65A)=Sof(H65C)=Sof(H65D)=Sof(C66A)=Sof(H66C)=Sof(H66D)=Sof(C67A)=
 Sof(C71A)=Sof(H71A)=Sof(C72A)=Sof(H72A)=Sof(C70A)=Sof(H70A)=Sof(C69A)=
 Sof(H69A)=Sof(C68A)=Sof(H68A)=1-FVAR(4)
 Sof(C65)=Sof(H65A)=Sof(H65B)=Sof(C66)=Sof(H66A)=Sof(H66B)=Sof(C67)=Sof(C68)=
 Sof(H68)=Sof(C69)=Sof(H69)=Sof(C70)=Sof(H70)=Sof(C71)=Sof(H71)=Sof(C72)=
 Sof(H72)=FVAR(4)
5.a Secondary CH2 refined with riding coordinates:
 C1(H1A,H1B), C2(H2A,H2B), C9(H9A,H9B), C10(H10A,H10B), C17(H17A,H17B),
 C17A(H17C,H17D), C18(H18A,H18B), C18A(H18C,H18D), C25(H25A,H25B), C26(H26A,
 H26B), C33(H33A,H33B), C33A(H33C,H33D), C34(H34A,H34B), C34A(H34C,H34D),
 C41(H41A,H41B), C42(H42A,H42B), C49(H49A,H49B), C50(H50A,H50B), C57(H57A,H57B),
  C57A(H57C,H57D), C58(H58A,H58B), C58A(H58C,H58D), C65(H65A,H65B), C65A(H65C,
 H65D), C66(H66A,H66B), C66A(H66C,H66D)
5.b Aromatic/amide H refined with riding coordinates:
 C4(H4), C5(H5), C6(H6), C7(H7), C8(H8), C12(H12), C13(H13), C14(H14),
 C15(H15), C16(H16), C19A(H19A), C20(H20), C21(H21), C21A(H21A), C22(H22),
 C22A(H22A), C23(H23), C23A(H23A), C24(H24), C24A(H24A), C28(H28), C29(H29),
 C30(H30), C31(H31), C32(H32), C40(H40), C39(H39), C38(H38), C37(H37), C36(H36),
  C36A(H36A), C37A(H37A), C38A(H38A), C39A(H39A), C40A(H40A), C44(H44),
 C45(H45), C46(H46), C47(H47), C48(H48), C52(H52), C53(H53), C54(H54), C55(H55),
  C56(H56), C60(H60), C61(H61), C62(H62), C63(H63), C64(H64), C60A(H60A),
 C61A(H61A), C62A(H62A), C63A(H63A), C64A(H64A), C71A(H71A), C72A(H72A),
 C70A(H70A), C69A(H69A), C68A(H68A), C68(H68), C69(H69), C70(H70), C71(H71),
 C72(H72)
5.c Fitted hexagon refined as free rotating group:
 C35(C40,C39,C38,C37,C36), C59(C60,C61,C62,C63,C64), C59A(C60A,C61A,C62A,C63A,
 C64A), C67A(C71A,C72A,C70A,C69A,C68A)
;
_olex2_submission_special_instructions 'No special instructions were received'

loop_
_space_group_symop_operation_xyz
'x, y, z'
'-x, y+1/2, -z+1/2'
'-x, -y, -z'
'x, -y-1/2, z-1/2'

loop_
_atom_site_label
_atom_site_type_symbol
_atom_site_fract_x
_atom_site_fract_y
_atom_site_fract_z
_atom_site_U_iso_or_equiv
_atom_site_adp_type
_atom_site_occupancy
_atom_site_site_symmetry_order
_atom_site_calc_flag
_atom_site_refinement_flags_posn
_atom_site_refinement_flags_adp
_atom_site_refinement_flags_occupancy
_atom_site_disorder_assembly
_atom_site_disorder_group
Au1 Au 0.28428(2) 0.54263(2) 0.24969(2) 0.03169(8) Uani 1 1 d . . . . .
Au2 Au 0.35328(2) 0.55096(2) 0.43462(2) 0.02731(8) Uani 1 1 d . . . . .
Au3 Au 0.47557(2) 0.55075(2) 0.36145(2) 0.02741(8) Uani 1 1 d . . . . .
Au4 Au 0.50985(2) 0.60064(2) 0.51039(2) 0.02687(8) Uani 1 1 d . . . . .
Au5 Au 0.62400(2) 0.53557(2) 0.63412(2) 0.02665(7) Uani 1 1 d . . . . .
Au6 Au 0.57003(2) 0.63698(2) 0.68451(2) 0.03538(9) Uani 1 1 d . . . . .
Au7 Au 0.500000 0.500000 0.500000 0.01979(9) Uani 1 2 d S . P . .
Au8 Au 0.36795(2) 0.45671(2) 0.52502(2) 0.03241(8) Uani 1 1 d . . . . .
Au9 Au 0.20162(2) 0.48621(2) 0.37213(2) 0.03310(8) Uani 1 1 d . . . . .
Au10 Au 0.54775(2) 0.45160(2) 0.39100(2) 0.02810(8) Uani 1 1 d . . . . .
Au11 Au 0.62733(2) 0.52929(2) 0.30477(2) 0.03490(9) Uani 1 1 d . . . . .
Au12 Au 0.58854(2) 0.63976(2) 0.38444(2) 0.03407(9) Uani 1 1 d . . . . .
Au13 Au 0.36486(2) 0.64479(2) 0.54712(2) 0.03054(8) Uani 1 1 d . . . . .
S1 S 0.40331(15) 0.55371(7) 0.22440(13) 0.0322(5) Uani 1 1 d . . . . .
S2 S 0.62615(15) 0.44622(8) 0.31006(14) 0.0335(5) Uani 1 1 d . . . . .
S3 S 0.62655(17) 0.61136(8) 0.28556(16) 0.0435(6) Uani 1 1 d . U . . .
S4 S 0.54844(16) 0.67771(7) 0.47719(14) 0.0336(5) Uani 1 1 d . . . . .
S5 S 0.69453(19) 0.59648(9) 0.72443(18) 0.0592(8) Uani 1 1 d . U . . .
S6 S 0.45246(16) 0.68298(7) 0.65618(14) 0.0344(5) Uani 1 1 d . . . . .
S7 S 0.25848(15) 0.60984(7) 0.44530(13) 0.0310(5) Uani 1 1 d . . . . .
S8 S 0.22628(16) 0.44140(9) 0.48311(16) 0.0407(6) Uani 1 1 d . U . . .
S9 S 0.15854(17) 0.53359(10) 0.26184(16) 0.0461(6) Uani 1 1 d . U . . .
C1 C 0.3879(6) 0.6132(3) 0.1758(5) 0.037(2) Uani 1 1 d . . . . .
H1A H 0.376105 0.637613 0.208895 0.044 Uiso 1 1 calc R U . . .
H1B H 0.438341 0.622850 0.167625 0.044 Uiso 1 1 calc R U . . .
C2 C 0.3191(8) 0.6105(3) 0.1010(6) 0.051(3) Uani 1 1 d . . . . .
H2A H 0.269802 0.599439 0.109989 0.061 Uiso 1 1 calc R U . . .
H2B H 0.332118 0.586247 0.068475 0.061 Uiso 1 1 calc R U . . .
C3 C 0.2991(6) 0.6580(3) 0.0565(5) 0.038(2) Uani 1 1 d . . . . .
C4 C 0.3137(8) 0.6634(4) -0.0115(6) 0.053(3) Uani 1 1 d . . . . .
H4 H 0.339088 0.638292 -0.028771 0.063 Uiso 1 1 calc R U . . .
C5 C 0.2914(9) 0.7057(5) -0.0547(7) 0.070(4) Uani 1 1 d . . . . .
H5 H 0.301213 0.708686 -0.101313 0.084 Uiso 1 1 calc R U . . .
C6 C 0.2555(8) 0.7426(4) -0.0305(6) 0.056(3) Uani 1 1 d . . . . .
H6 H 0.240425 0.771167 -0.059987 0.067 Uiso 1 1 calc R U . . .
C7 C 0.2420(8) 0.7378(4) 0.0358(7) 0.055(3) Uani 1 1 d . . . . .
H7 H 0.218588 0.763623 0.053628 0.066 Uiso 1 1 calc R U . . .
C8 C 0.2617(8) 0.6958(4) 0.0789(7) 0.054(3) Uani 1 1 d . . . . .
H8 H 0.249319 0.692956 0.124185 0.065 Uiso 1 1 calc R U . . .
C9 C 0.5523(7) 0.4280(3) 0.2140(6) 0.043(3) Uani 1 1 d . . . . .
H9A H 0.522580 0.398962 0.219530 0.052 Uiso 1 1 calc R U . . .
H9B H 0.511690 0.453827 0.192684 0.052 Uiso 1 1 calc R U . . .
C10 C 0.5958(7) 0.4177(4) 0.1585(6) 0.056(3) Uani 1 1 d . . . . .
H10A H 0.624004 0.447110 0.151781 0.067 Uiso 1 1 calc R U . . .
H10B H 0.637712 0.392729 0.180779 0.067 Uiso 1 1 calc R U . . .
C11 C 0.5369(8) 0.4012(4) 0.0806(7) 0.057(3) Uani 1 1 d . . . . .
C12 C 0.4984(10) 0.3560(5) 0.0734(8) 0.083(5) Uani 1 1 d . . . . .
H12 H 0.510900 0.336309 0.117793 0.100 Uiso 1 1 calc R U . . .
C13 C 0.4417(10) 0.3391(5) 0.0021(8) 0.084(5) Uani 1 1 d . . . . .
H13 H 0.417161 0.308547 -0.001063 0.101 Uiso 1 1 calc R U . . .
C14 C 0.4227(10) 0.3672(6) -0.0618(9) 0.090(5) Uani 1 1 d . . . . .
H14 H 0.384683 0.356089 -0.109691 0.108 Uiso 1 1 calc R U . . .
C15 C 0.4585(11) 0.4117(6) -0.0575(8) 0.097(6) Uani 1 1 d . . . . .
H15 H 0.445101 0.431107 -0.102295 0.116 Uiso 1 1 calc R U . . .
C16 C 0.5165(10) 0.4287(5) 0.0154(8) 0.076(4) Uani 1 1 d . . . . .
H16 H 0.540683 0.459335 0.018091 0.091 Uiso 1 1 calc R U . . .
C17 C 0.7430(19) 0.6298(10) 0.3297(18) 0.049(3) Uani 0.406(8) 1 d D U P A 1
H17A H 0.748553 0.664827 0.337824 0.059 Uiso 0.406(8) 1 calc R U P A 1
H17B H 0.770709 0.613610 0.379801 0.059 Uiso 0.406(8) 1 calc R U P A 1
C17A C 0.7232(11) 0.6291(8) 0.2873(12) 0.056(3) Uani 0.594(8) 1 d D U P A 2
H17C H 0.729837 0.616166 0.240499 0.067 Uiso 0.594(8) 1 calc R U P A 2
H17D H 0.723141 0.664423 0.283340 0.067 Uiso 0.594(8) 1 calc R U P A 2
C18 C 0.7805(17) 0.6139(10) 0.2707(17) 0.059(3) Uani 0.406(8) 1 d D U P A 1
H18A H 0.770174 0.579133 0.262006 0.070 Uiso 0.406(8) 1 calc R U P A 1
H18B H 0.749552 0.630078 0.221309 0.070 Uiso 0.406(8) 1 calc R U P A 1
C18A C 0.7959(12) 0.6150(8) 0.3546(12) 0.068(3) Uani 0.594(8) 1 d D U P A 2
H18C H 0.793934 0.580014 0.362310 0.081 Uiso 0.594(8) 1 calc R U P A 2
H18D H 0.793376 0.630940 0.401130 0.081 Uiso 0.594(8) 1 calc R U P A 2
C19 C 0.863(2) 0.6215(12) 0.286(2) 0.074(4) Uani 0.406(8) 1 d . U P A 1
C19A C 0.9083(14) 0.6716(8) 0.3705(15) 0.076(4) Uani 0.594(8) 1 d . U P A 2
H19A H 0.871694 0.693712 0.379378 0.091 Uiso 0.594(8) 1 calc R U P A 2
C20 C 0.912(2) 0.5825(13) 0.316(2) 0.076(4) Uani 0.406(8) 1 d . U P A 1
H20 H 0.894996 0.554446 0.335008 0.092 Uiso 0.406(8) 1 calc R U P A 1
C20A C 0.8807(14) 0.6279(8) 0.3470(17) 0.074(3) Uani 0.594(8) 1 d . U P A 2
C21 C 0.994(2) 0.5902(13) 0.316(2) 0.075(4) Uani 0.406(8) 1 d . U P A 1
H21 H 1.025504 0.562923 0.315522 0.090 Uiso 0.406(8) 1 calc R U P A 1
C21A C 1.0365(16) 0.6621(9) 0.3598(17) 0.084(4) Uani 0.594(8) 1 d . U P A 2
H21A H 1.090268 0.673885 0.370770 0.100 Uiso 0.594(8) 1 calc R U P A 2
C22 C 1.029(3) 0.6361(14) 0.317(3) 0.081(4) Uani 0.406(8) 1 d . U P A 1
H22 H 1.086194 0.641003 0.334072 0.097 Uiso 0.406(8) 1 calc R U P A 1
C22A C 1.0124(17) 0.6170(10) 0.3180(19) 0.080(4) Uani 0.594(8) 1 d . U P A 2
H22A H 1.048447 0.599504 0.300307 0.096 Uiso 0.594(8) 1 calc R U P A 2
C23 C 0.981(2) 0.6680(13) 0.294(2) 0.087(4) Uani 0.406(8) 1 d . U P A 1
H23 H 1.000139 0.698714 0.287657 0.104 Uiso 0.406(8) 1 calc R U P A 1
C23A C 0.9855(14) 0.6867(8) 0.3826(15) 0.080(4) Uani 0.594(8) 1 d . U P A 2
H23A H 1.003486 0.716259 0.408529 0.096 Uiso 0.594(8) 1 calc R U P A 2
C24 C 0.890(2) 0.6618(12) 0.275(2) 0.083(4) Uani 0.406(8) 1 d . U P A 1
H24 H 0.853750 0.687829 0.255680 0.100 Uiso 0.406(8) 1 calc R U P A 1
C24A C 0.9291(17) 0.6002(9) 0.3048(17) 0.079(3) Uani 0.594(8) 1 d . U P A 2
H24A H 0.905896 0.573813 0.272034 0.095 Uiso 0.594(8) 1 calc R U P A 2
C25 C 0.4521(6) 0.7089(3) 0.4216(5) 0.034(2) Uani 1 1 d . . . . .
H25A H 0.419498 0.712263 0.454787 0.041 Uiso 1 1 calc R U . . .
H25B H 0.465622 0.741476 0.409212 0.041 Uiso 1 1 calc R U . . .
C26 C 0.3983(6) 0.6842(3) 0.3456(5) 0.037(2) Uani 1 1 d . . . . .
H26A H 0.431613 0.678161 0.313668 0.044 Uiso 1 1 calc R U . . .
H26B H 0.379413 0.652917 0.357696 0.044 Uiso 1 1 calc R U . . .
C27 C 0.3251(6) 0.7142(3) 0.3003(5) 0.032(2) Uani 1 1 d . . . . .
C28 C 0.3354(7) 0.7592(3) 0.2691(5) 0.044(3) Uani 1 1 d . . . . .
H28 H 0.389187 0.770096 0.277500 0.053 Uiso 1 1 calc R U . . .
C29 C 0.2701(9) 0.7872(4) 0.2271(7) 0.062(3) Uani 1 1 d . . . . .
H29 H 0.278460 0.816735 0.205790 0.075 Uiso 1 1 calc R U . . .
C30 C 0.1915(10) 0.7717(5) 0.2163(7) 0.082(5) Uani 1 1 d . . . . .
H30 H 0.146064 0.791612 0.189988 0.098 Uiso 1 1 calc R U . . .
C31 C 0.1784(8) 0.7261(5) 0.2443(8) 0.075(4) Uani 1 1 d . . . . .
H31 H 0.124755 0.714513 0.235041 0.090 Uiso 1 1 calc R U . . .
C32 C 0.2473(7) 0.6991(4) 0.2859(6) 0.056(3) Uani 1 1 d . . . . .
H32 H 0.239527 0.668707 0.305078 0.067 Uiso 1 1 calc R U . . .
C33 C 0.7360(15) 0.5842(7) 0.8205(12) 0.050(3) Uani 0.539(15) 1 d . U P B 1
H33A H 0.764754 0.553068 0.828152 0.060 Uiso 0.539(15) 1 calc R U P B 1
H33B H 0.776787 0.609119 0.846541 0.060 Uiso 0.539(15) 1 calc R U P B 1
C33A C 0.6859(18) 0.5658(8) 0.8219(14) 0.049(4) Uani 0.461(15) 1 d . U P B 2
H33C H 0.629901 0.553051 0.809216 0.059 Uiso 0.461(15) 1 calc R U P B 2
H33D H 0.724520 0.538648 0.838281 0.059 Uiso 0.461(15) 1 calc R U P B 2
C34 C 0.6727(16) 0.5823(8) 0.8566(14) 0.056(3) Uani 0.539(15) 1 d . U P B 1
H34A H 0.629905 0.558928 0.828294 0.067 Uiso 0.539(15) 1 calc R U P B 1
H34B H 0.646459 0.614095 0.851977 0.067 Uiso 0.539(15) 1 calc R U P B 1
C34A C 0.7044(19) 0.6009(9) 0.8881(16) 0.056(3) Uani 0.461(15) 1 d . U P B 2
H34C H 0.750980 0.621372 0.889770 0.067 Uiso 0.461(15) 1 calc R U P B 2
H34D H 0.656341 0.621869 0.879021 0.067 Uiso 0.461(15) 1 calc R U P B 2
C35 C 0.7099(14) 0.5677(6) 0.9439(9) 0.064(3) Uani 0.539(15) 1 d G U P B 1
C40 C 0.7523(15) 0.6023(5) 0.9985(11) 0.069(3) Uani 0.539(15) 1 d G U P B 1
H40 H 0.756232 0.634213 0.982551 0.083 Uiso 0.539(15) 1 calc R U P B 1
C39 C 0.7888(13) 0.5898(6) 1.0767(11) 0.075(4) Uani 0.539(15) 1 d G U P B 1
H39 H 0.817465 0.613279 1.113601 0.090 Uiso 0.539(15) 1 calc R U P B 1
C38 C 0.7830(13) 0.5427(7) 1.1003(9) 0.075(4) Uani 0.539(15) 1 d G U P B 1
H38 H 0.807663 0.534267 1.153164 0.090 Uiso 0.539(15) 1 calc R U P B 1
C37 C 0.7406(14) 0.5081(5) 1.0457(12) 0.076(4) Uani 0.539(15) 1 d G U P B 1
H37 H 0.736629 0.476187 1.061676 0.091 Uiso 0.539(15) 1 calc R U P B 1
C36 C 0.7041(13) 0.5206(6) 0.9675(11) 0.070(4) Uani 0.539(15) 1 d G U P B 1
H36 H 0.675395 0.497120 0.930624 0.084 Uiso 0.539(15) 1 calc R U P B 1
C35A C 0.724(2) 0.5770(10) 0.9619(19) 0.064(3) Uani 0.461(15) 1 d . U P B 2
C36A C 0.689(2) 0.5342(10) 0.977(2) 0.069(4) Uani 0.461(15) 1 d . U P B 2
H36A H 0.647574 0.519528 0.934882 0.083 Uiso 0.461(15) 1 calc R U P B 2
C37A C 0.709(2) 0.5126(10) 1.046(2) 0.072(4) Uani 0.461(15) 1 d . U P B 2
H37A H 0.682507 0.483792 1.051139 0.087 Uiso 0.461(15) 1 calc R U P B 2
C38A C 0.767(2) 0.5323(11) 1.109(2) 0.074(4) Uani 0.461(15) 1 d . U P B 2
H38A H 0.783249 0.517314 1.157677 0.089 Uiso 0.461(15) 1 calc R U P B 2
C39A C 0.803(2) 0.5752(11) 1.099(2) 0.078(4) Uani 0.461(15) 1 d . U P B 2
H39A H 0.841309 0.590595 1.143139 0.093 Uiso 0.461(15) 1 calc R U P B 2
C40A C 0.784(2) 0.5963(10) 1.025(2) 0.074(4) Uani 0.461(15) 1 d . U P B 2
H40A H 0.813374 0.623857 1.019514 0.089 Uiso 0.461(15) 1 calc R U P B 2
C41 C 0.4794(6) 0.7416(3) 0.6249(6) 0.043(2) Uani 1 1 d . . . . .
H41A H 0.514064 0.736278 0.594053 0.051 Uiso 1 1 calc R U . . .
H41B H 0.428841 0.758028 0.591728 0.051 Uiso 1 1 calc R U . . .
C42 C 0.5254(7) 0.7736(3) 0.6946(6) 0.047(3) Uani 1 1 d . . . . .
H42A H 0.532746 0.805634 0.675398 0.056 Uiso 1 1 calc R U . . .
H42B H 0.491057 0.777530 0.726058 0.056 Uiso 1 1 calc R U . . .
C43 C 0.6068(8) 0.7553(3) 0.7451(6) 0.048(3) Uani 1 1 d . . . . .
C44 C 0.6704(9) 0.7468(4) 0.7195(8) 0.063(3) Uani 1 1 d . . . . .
H44 H 0.660953 0.751557 0.666465 0.076 Uiso 1 1 calc R U . . .
C45 C 0.7489(10) 0.7311(4) 0.7690(14) 0.095(6) Uani 1 1 d . . . . .
H45 H 0.793158 0.727241 0.751817 0.114 Uiso 1 1 calc R U . . .
C46 C 0.7562(12) 0.7219(5) 0.8442(14) 0.111(7) Uani 1 1 d . . . . .
H46 H 0.806660 0.708804 0.877478 0.134 Uiso 1 1 calc R U . . .
C47 C 0.6993(12) 0.7297(5) 0.8745(10) 0.097(6) Uani 1 1 d . . . . .
H47 H 0.709471 0.724871 0.927668 0.117 Uiso 1 1 calc R U . . .
C48 C 0.6243(9) 0.7455(4) 0.8231(8) 0.068(4) Uani 1 1 d . . . . .
H48 H 0.581590 0.749899 0.842273 0.082 Uiso 1 1 calc R U . . .
C49 C 0.2009(6) 0.5797(3) 0.4977(5) 0.033(2) Uani 1 1 d . . . . .
H49A H 0.154059 0.562372 0.460200 0.039 Uiso 1 1 calc R U . . .
H49B H 0.236868 0.555788 0.533380 0.039 Uiso 1 1 calc R U . . .
C50 C 0.1686(7) 0.6148(3) 0.5444(6) 0.048(3) Uani 1 1 d . . . . .
H50A H 0.215262 0.631218 0.583705 0.057 Uiso 1 1 calc R U . . .
H50B H 0.133771 0.639374 0.509405 0.057 Uiso 1 1 calc R U . . .
C51 C 0.1198(7) 0.5886(4) 0.5835(7) 0.049(3) Uani 1 1 d . . . . .
C52 C 0.0450(8) 0.5695(5) 0.5417(8) 0.070(4) Uani 1 1 d . . . . .
H52 H 0.023668 0.574228 0.487447 0.084 Uiso 1 1 calc R U . . .
C53 C -0.0025(10) 0.5429(6) 0.5751(13) 0.104(6) Uani 1 1 d . . . . .
H53 H -0.054046 0.529391 0.545450 0.125 Uiso 1 1 calc R U . . .
C54 C 0.0323(14) 0.5383(7) 0.6541(14) 0.114(7) Uani 1 1 d . . . . .
H54 H 0.002775 0.520580 0.678739 0.136 Uiso 1 1 calc R U . . .
C55 C 0.1062(12) 0.5573(7) 0.7001(12) 0.124(8) Uani 1 1 d . . . . .
H55 H 0.126698 0.553569 0.754548 0.149 Uiso 1 1 calc R U . . .
C56 C 0.1492(10) 0.5821(5) 0.6627(10) 0.088(5) Uani 1 1 d . . . . .
H56 H 0.200969 0.595252 0.692611 0.105 Uiso 1 1 calc R U . . .
C57 C 0.2241(13) 0.3783(8) 0.4491(14) 0.053(3) Uani 0.582(8) 1 d . U P C 1
H57A H 0.247332 0.376755 0.408124 0.064 Uiso 0.582(8) 1 calc R U P C 1
H57B H 0.257456 0.357699 0.492376 0.064 Uiso 0.582(8) 1 calc R U P C 1
C57A C 0.198(2) 0.3810(12) 0.4613(18) 0.058(4) Uani 0.418(8) 1 d D U P C 2
H57C H 0.228102 0.361209 0.507053 0.070 Uiso 0.418(8) 1 calc R U P C 2
H57D H 0.138993 0.377657 0.451226 0.070 Uiso 0.418(8) 1 calc R U P C 2
C58 C 0.1335(14) 0.3603(7) 0.4170(15) 0.072(3) Uani 0.582(8) 1 d . U P C 1
H58A H 0.104995 0.373791 0.449432 0.087 Uiso 0.582(8) 1 calc R U P C 1
H58B H 0.106368 0.373183 0.364272 0.087 Uiso 0.582(8) 1 calc R U P C 1
C58A C 0.214(2) 0.3620(8) 0.3946(18) 0.071(4) Uani 0.418(8) 1 d D U P C 2
H58C H 0.273903 0.360564 0.406075 0.086 Uiso 0.418(8) 1 calc R U P C 2
H58D H 0.188785 0.382685 0.348965 0.086 Uiso 0.418(8) 1 calc R U P C 2
C59 C 0.1227(11) 0.3083(4) 0.4140(12) 0.085(4) Uani 0.582(8) 1 d G U P C 1
C60 C 0.0512(10) 0.2901(6) 0.4210(12) 0.113(6) Uani 0.582(8) 1 d G U P C 1
H60 H 0.012521 0.311391 0.428387 0.135 Uiso 0.582(8) 1 calc R U P C 1
C61 C 0.0368(10) 0.2406(6) 0.4170(12) 0.125(6) Uani 0.582(8) 1 d G U P C 1
H61 H -0.011512 0.228342 0.421779 0.150 Uiso 0.582(8) 1 calc R U P C 1
C62 C 0.0940(12) 0.2092(4) 0.4061(12) 0.115(5) Uani 0.582(8) 1 d G U P C 1
H62 H 0.084311 0.175658 0.403420 0.138 Uiso 0.582(8) 1 calc R U P C 1
C63 C 0.1655(11) 0.2273(5) 0.3991(13) 0.108(4) Uani 0.582(8) 1 d G U P C 1
H63 H 0.204167 0.206023 0.391668 0.130 Uiso 0.582(8) 1 calc R U P C 1
C64 C 0.1798(10) 0.2768(6) 0.4030(12) 0.098(4) Uani 0.582(8) 1 d G U P C 1
H64 H 0.228201 0.289073 0.398276 0.118 Uiso 0.582(8) 1 calc R U P C 1
C59A C 0.1766(14) 0.3110(6) 0.3793(14) 0.089(4) Uani 0.418(8) 1 d DG U P C 2
C60A C 0.0972(14) 0.3054(6) 0.3244(14) 0.094(4) Uani 0.418(8) 1 d G U P C 2
H60A H 0.064825 0.332815 0.302929 0.113 Uiso 0.418(8) 1 calc R U P C 2
C61A C 0.0655(12) 0.2594(8) 0.3014(13) 0.098(6) Uani 0.418(8) 1 d G U P C 2
H61A H 0.011837 0.255668 0.264356 0.118 Uiso 0.418(8) 1 calc R U P C 2
C62A C 0.1134(15) 0.2189(6) 0.3333(15) 0.102(5) Uani 0.418(8) 1 d G U P C 2
H62A H 0.091983 0.187821 0.317698 0.123 Uiso 0.418(8) 1 calc R U P C 2
C63A C 0.1928(15) 0.2245(6) 0.3881(16) 0.103(4) Uani 0.418(8) 1 d G U P C 2
H63A H 0.225118 0.197121 0.409613 0.124 Uiso 0.418(8) 1 calc R U P C 2
C64A C 0.2244(12) 0.2705(8) 0.4111(15) 0.100(5) Uani 0.418(8) 1 d G U P C 2
H64A H 0.278108 0.274268 0.448188 0.120 Uiso 0.418(8) 1 calc R U P C 2
C65 C 0.0898(17) 0.4989(9) 0.1884(16) 0.056(3) Uani 0.503(8) 1 d . U P D -1
H65A H 0.111436 0.465835 0.193124 0.067 Uiso 0.503(8) 1 calc R U P D -1
H65B H 0.037336 0.497468 0.196834 0.067 Uiso 0.503(8) 1 calc R U P D -1
C65A C 0.1129(18) 0.4821(10) 0.1839(18) 0.062(4) Uani 0.497(8) 1 d . U P D 2
H65C H 0.095063 0.497324 0.132468 0.074 Uiso 0.497(8) 1 calc R U P D 2
H65D H 0.158585 0.460315 0.187444 0.074 Uiso 0.497(8) 1 calc R U P D 2
C66 C 0.0718(16) 0.5168(9) 0.1036(14) 0.064(4) Uani 0.503(8) 1 d . U P D -1
H66A H 0.045461 0.548658 0.096993 0.076 Uiso 0.503(8) 1 calc R U P D -1
H66B H 0.124251 0.520500 0.095856 0.076 Uiso 0.503(8) 1 calc R U P D -1
C66A C 0.0479(19) 0.4535(9) 0.1856(16) 0.085(4) Uani 0.497(8) 1 d D U P D 2
H66C H 0.000055 0.474896 0.173782 0.102 Uiso 0.497(8) 1 calc R U P D 2
H66D H 0.062384 0.443075 0.239750 0.102 Uiso 0.497(8) 1 calc R U P D 2
C67 C 0.0202(17) 0.4851(10) 0.0460(14) 0.071(4) Uani 0.503(8) 1 d . U P D -1
C67A C 0.0196(18) 0.4114(8) 0.1387(16) 0.122(6) Uani 0.497(8) 1 d DG U P D 2
C71A C 0.0455(18) 0.4024(9) 0.0770(17) 0.159(8) Uani 0.497(8) 1 d G U P D 2
H71A H 0.077651 0.425448 0.063449 0.191 Uiso 0.497(8) 1 calc R U P D 2
C72A C 0.0238(19) 0.3595(11) 0.0354(15) 0.169(8) Uani 0.497(8) 1 d G U P D 2
H72A H 0.041275 0.353412 -0.006277 0.202 Uiso 0.497(8) 1 calc R U P D 2
C70A C -0.0238(19) 0.3254(8) 0.0555(17) 0.166(8) Uani 0.497(8) 1 d G U P D 2
H70A H -0.038476 0.296360 0.027353 0.199 Uiso 0.497(8) 1 calc R U P D 2
C69A C -0.0497(18) 0.3344(9) 0.1171(18) 0.163(8) Uani 0.497(8) 1 d G U P D 2
H69A H -0.081852 0.311344 0.130710 0.195 Uiso 0.497(8) 1 calc R U P D 2
C68A C -0.0280(18) 0.3773(10) 0.1587(15) 0.150(7) Uani 0.497(8) 1 d G U P D 2
H68A H -0.045476 0.383381 0.200437 0.180 Uiso 0.497(8) 1 calc R U P D 2
C68 C -0.0678(18) 0.4789(11) 0.0365(16) 0.082(5) Uani 0.503(8) 1 d . U P D -1
H68 H -0.093199 0.499970 0.060877 0.098 Uiso 0.503(8) 1 calc R U P D -1
C69 C -0.111(2) 0.4413(11) -0.0091(18) 0.093(6) Uani 0.503(8) 1 d . U P D -1
H69 H -0.162027 0.433228 -0.005726 0.112 Uiso 0.503(8) 1 calc R U P D -1
C70 C -0.085(2) 0.4138(11) -0.0605(18) 0.098(6) Uani 0.503(8) 1 d . U P D -1
H70 H -0.121584 0.392986 -0.097509 0.117 Uiso 0.503(8) 1 calc R U P D -1
C71 C 0.054(2) 0.4545(10) 0.0001(17) 0.084(5) Uani 0.503(8) 1 d . U P D -1
H71 H 0.109778 0.457578 0.005311 0.101 Uiso 0.503(8) 1 calc R U P D -1
C72 C 0.001(2) 0.4190(11) -0.0540(17) 0.093(6) Uani 0.503(8) 1 d . U P D -1
H72 H 0.021677 0.399667 -0.084388 0.111 Uiso 0.503(8) 1 calc R U P D -1

loop_
_atom_site_aniso_label
_atom_site_aniso_U_11
_atom_site_aniso_U_22
_atom_site_aniso_U_33
_atom_site_aniso_U_23
_atom_site_aniso_U_13
_atom_site_aniso_U_12
Au1 0.0333(2) 0.02996(16) 0.02862(19) 0.00365(14) 0.00759(16) -0.00213(14)
Au2 0.02391(18) 0.02690(15) 0.02955(19) -0.00138(13) 0.00792(15) 0.00212(13)
Au3 0.02733(19) 0.03053(16) 0.02266(17) 0.00565(13) 0.00711(15) -0.00057(13)
Au4 0.0318(2) 0.02058(14) 0.02830(18) 0.00143(12) 0.01106(16) -0.00154(13)
Au5 0.02767(19) 0.02581(15) 0.02291(17) -0.00261(12) 0.00507(15) -0.00182(13)
Au6 0.0407(2) 0.02484(16) 0.0335(2) -0.00190(14) 0.00524(18) 0.00096(14)
Au7 0.0206(2) 0.01972(19) 0.0184(2) 0.00012(16) 0.00645(19) -0.00098(16)
Au8 0.02350(19) 0.04062(18) 0.0319(2) 0.00879(15) 0.00873(16) -0.00303(14)
Au9 0.0283(2) 0.03552(17) 0.0336(2) -0.00175(15) 0.00906(17) -0.00321(14)
Au10 0.0355(2) 0.02676(15) 0.02565(18) -0.00076(13) 0.01543(16) 0.00118(13)
Au11 0.0362(2) 0.03724(18) 0.0339(2) 0.00328(15) 0.01581(18) -0.00066(15)
Au12 0.0327(2) 0.03044(17) 0.0395(2) 0.00831(15) 0.01376(18) 0.00009(14)
Au13 0.0312(2) 0.02454(15) 0.0366(2) -0.00217(14) 0.01318(17) -0.00039(13)
S1 0.0362(14) 0.0315(11) 0.0255(12) 0.0026(9) 0.0074(11) -0.0024(9)
S2 0.0358(14) 0.0389(12) 0.0301(13) 0.0003(9) 0.0171(11) 0.0021(10)
S3 0.0448(16) 0.0425(13) 0.0535(17) 0.0167(11) 0.0301(14) 0.0100(11)
S4 0.0412(15) 0.0254(10) 0.0317(13) 0.0025(9) 0.0102(11) -0.0058(9)
S5 0.0497(18) 0.0362(13) 0.0622(19) -0.0247(13) -0.0146(15) 0.0068(12)
S6 0.0397(15) 0.0255(10) 0.0359(13) -0.0026(9) 0.0115(12) 0.0011(9)
S7 0.0313(13) 0.0283(10) 0.0326(13) -0.0001(9) 0.0105(11) 0.0039(9)
S8 0.0286(13) 0.0470(13) 0.0446(15) 0.0051(11) 0.0113(12) -0.0077(10)
S9 0.0321(14) 0.0600(15) 0.0424(16) 0.0115(12) 0.0092(12) 0.0014(12)
C1 0.042(6) 0.031(4) 0.035(6) 0.002(4) 0.012(5) -0.011(4)
C2 0.066(8) 0.040(5) 0.031(6) 0.009(4) -0.001(6) -0.006(5)
C3 0.044(6) 0.037(5) 0.026(5) 0.004(4) 0.005(5) -0.006(4)
C4 0.068(9) 0.052(6) 0.046(7) -0.004(5) 0.031(7) -0.005(6)
C5 0.094(11) 0.090(9) 0.027(6) 0.015(6) 0.021(7) -0.012(8)
C6 0.071(9) 0.050(6) 0.036(6) 0.009(5) 0.008(6) -0.015(6)
C7 0.068(9) 0.040(5) 0.051(7) 0.002(5) 0.015(7) 0.019(5)
C8 0.068(9) 0.055(6) 0.047(7) 0.001(5) 0.029(7) -0.003(6)
C9 0.059(8) 0.043(5) 0.039(6) -0.007(4) 0.032(6) -0.007(5)
C10 0.060(8) 0.075(7) 0.037(6) -0.008(6) 0.022(6) 0.010(6)
C11 0.080(10) 0.061(7) 0.045(7) -0.009(5) 0.039(7) 0.021(6)
C12 0.126(15) 0.078(9) 0.040(8) -0.003(7) 0.024(9) 0.021(9)
C13 0.086(12) 0.099(10) 0.049(9) -0.025(8) 0.003(8) 0.027(9)
C14 0.092(13) 0.101(12) 0.056(10) -0.028(9) 0.002(9) 0.032(10)
C15 0.133(16) 0.122(13) 0.038(8) 0.015(9) 0.034(10) 0.059(12)
C16 0.103(13) 0.080(9) 0.054(9) 0.009(7) 0.039(9) 0.029(8)
C17 0.037(6) 0.052(5) 0.069(6) 0.024(6) 0.032(6) 0.008(5)
C17A 0.042(5) 0.058(5) 0.076(6) 0.021(6) 0.030(5) 0.007(5)
C18 0.036(6) 0.068(6) 0.083(6) 0.020(6) 0.035(5) 0.008(5)
C18A 0.047(6) 0.068(6) 0.086(6) 0.025(6) 0.022(6) 0.001(5)
C19 0.045(6) 0.075(6) 0.099(7) 0.026(7) 0.024(6) 0.009(6)
C19A 0.046(7) 0.071(7) 0.103(8) 0.023(7) 0.018(7) 0.003(6)
C20 0.046(6) 0.078(7) 0.102(7) 0.026(7) 0.022(6) 0.010(6)
C20A 0.045(5) 0.073(5) 0.098(6) 0.023(6) 0.021(5) 0.008(5)
C21 0.043(7) 0.077(8) 0.102(7) 0.025(7) 0.024(7) 0.009(7)
C21A 0.050(7) 0.083(7) 0.106(8) 0.034(7) 0.015(7) 0.004(6)
C22 0.048(7) 0.078(7) 0.107(7) 0.028(7) 0.017(6) 0.008(6)
C22A 0.047(6) 0.080(7) 0.106(7) 0.027(7) 0.019(6) 0.011(6)
C23 0.053(6) 0.083(7) 0.111(7) 0.030(7) 0.013(6) 0.005(6)
C23A 0.048(7) 0.078(7) 0.104(8) 0.032(7) 0.014(7) -0.001(6)
C24 0.051(6) 0.078(6) 0.108(7) 0.025(7) 0.014(6) 0.008(6)
C24A 0.048(6) 0.076(6) 0.104(7) 0.023(6) 0.017(6) 0.010(5)
C25 0.043(6) 0.024(4) 0.029(5) 0.008(4) 0.007(5) 0.005(4)
C26 0.036(6) 0.042(5) 0.030(5) -0.001(4) 0.010(5) 0.004(4)
C27 0.043(6) 0.033(4) 0.024(5) -0.001(4) 0.016(5) -0.001(4)
C28 0.058(7) 0.046(5) 0.026(5) 0.005(4) 0.013(5) 0.020(5)
C29 0.077(10) 0.058(7) 0.050(8) 0.015(6) 0.021(7) 0.027(7)
C30 0.076(11) 0.119(12) 0.049(8) 0.027(8) 0.021(8) 0.058(9)
C31 0.040(8) 0.130(12) 0.054(8) 0.015(8) 0.017(7) 0.007(8)
C32 0.048(8) 0.080(8) 0.037(6) 0.016(6) 0.013(6) 0.009(6)
C33 0.056(6) 0.042(6) 0.049(6) -0.003(5) 0.014(5) 0.007(5)
C33A 0.058(7) 0.044(7) 0.045(7) -0.002(6) 0.017(6) 0.007(6)
C34 0.064(6) 0.049(6) 0.050(6) 0.002(5) 0.017(5) 0.007(5)
C34A 0.068(6) 0.048(6) 0.051(6) 0.001(5) 0.020(5) 0.005(5)
C35 0.075(6) 0.053(5) 0.058(6) 0.004(5) 0.019(5) 0.006(5)
C40 0.080(7) 0.055(5) 0.061(6) 0.008(5) 0.011(6) 0.008(5)
C39 0.090(7) 0.058(6) 0.062(7) 0.012(6) 0.010(6) 0.004(6)
C38 0.090(7) 0.060(6) 0.061(7) 0.011(6) 0.013(6) 0.003(6)
C37 0.087(8) 0.062(6) 0.065(6) 0.011(5) 0.013(6) 0.003(6)
C36 0.083(7) 0.058(6) 0.061(6) 0.007(5) 0.017(6) 0.005(6)
C35A 0.076(6) 0.053(5) 0.058(6) 0.003(5) 0.017(5) 0.006(5)
C36A 0.082(7) 0.059(6) 0.061(6) 0.009(5) 0.018(6) 0.004(6)
C37A 0.085(8) 0.061(6) 0.062(6) 0.012(5) 0.017(6) 0.004(6)
C38A 0.089(8) 0.059(6) 0.062(7) 0.013(6) 0.013(6) 0.003(6)
C39A 0.091(7) 0.060(6) 0.064(7) 0.011(6) 0.008(6) 0.004(6)
C40A 0.086(7) 0.058(6) 0.064(7) 0.009(5) 0.009(6) 0.004(6)
C41 0.043(6) 0.029(4) 0.049(7) -0.001(4) 0.008(5) 0.003(4)
C42 0.062(8) 0.027(5) 0.057(7) -0.006(4) 0.028(6) -0.001(5)
C43 0.065(8) 0.025(5) 0.042(7) -0.007(4) 0.005(6) -0.006(5)
C44 0.067(9) 0.042(6) 0.082(10) -0.007(6) 0.029(8) -0.003(6)
C45 0.067(11) 0.041(7) 0.18(2) 0.000(10) 0.050(13) -0.004(7)
C46 0.086(15) 0.048(8) 0.15(2) -0.002(11) -0.019(14) -0.006(9)
C47 0.113(16) 0.058(8) 0.067(11) -0.007(7) -0.031(10) 0.004(10)
C48 0.087(11) 0.041(6) 0.058(9) -0.012(6) 0.004(8) -0.007(6)
C49 0.032(5) 0.035(4) 0.030(5) -0.007(4) 0.009(4) -0.009(4)
C50 0.058(8) 0.037(5) 0.057(7) -0.012(5) 0.032(6) -0.002(5)
C51 0.027(6) 0.054(6) 0.076(9) -0.009(6) 0.031(6) -0.011(5)
C52 0.046(8) 0.091(9) 0.079(10) -0.013(8) 0.030(8) -0.006(7)
C53 0.050(10) 0.124(14) 0.155(19) -0.043(13) 0.058(13) -0.025(9)
C54 0.110(18) 0.122(14) 0.139(19) 0.015(14) 0.081(17) -0.010(13)
C55 0.069(13) 0.19(2) 0.117(16) 0.073(14) 0.043(13) 0.005(13)
C56 0.064(10) 0.116(12) 0.098(13) 0.019(10) 0.047(10) 0.009(9)
C57 0.045(6) 0.045(5) 0.063(6) 0.004(5) 0.011(5) -0.015(6)
C57A 0.046(6) 0.049(5) 0.069(6) -0.001(6) 0.007(6) -0.010(6)
C58 0.057(6) 0.054(5) 0.086(6) -0.005(5) 0.002(6) -0.011(5)
C58A 0.057(7) 0.055(6) 0.081(7) -0.001(6) 0.002(6) -0.012(6)
C59 0.068(7) 0.058(6) 0.105(7) -0.005(6) 0.003(6) -0.017(6)
C60 0.087(9) 0.069(8) 0.133(10) -0.010(8) -0.017(9) -0.018(8)
C61 0.092(10) 0.078(8) 0.148(10) -0.003(9) -0.024(9) -0.019(8)
C62 0.092(9) 0.071(7) 0.136(8) -0.006(7) -0.013(8) -0.015(7)
C63 0.088(8) 0.067(6) 0.128(8) -0.005(7) -0.009(7) -0.012(6)
C64 0.081(7) 0.061(5) 0.116(7) -0.006(6) -0.007(7) -0.017(6)
C59A 0.073(7) 0.058(5) 0.104(7) -0.005(6) -0.005(6) -0.012(6)
C60A 0.077(8) 0.062(6) 0.112(8) -0.009(7) -0.003(7) -0.012(7)
C61A 0.078(10) 0.073(8) 0.115(10) -0.009(9) 0.002(9) -0.015(8)
C62A 0.085(9) 0.064(7) 0.122(9) -0.009(7) -0.005(8) -0.016(7)
C63A 0.085(8) 0.066(6) 0.123(8) -0.007(7) -0.005(7) -0.012(7)
C64A 0.083(8) 0.063(6) 0.117(8) -0.005(7) -0.008(7) -0.011(7)
C65 0.045(6) 0.074(6) 0.048(6) -0.003(6) 0.018(5) -0.018(5)
C65A 0.052(6) 0.078(7) 0.050(6) -0.001(6) 0.013(6) -0.023(6)
C66 0.055(7) 0.081(7) 0.048(7) -0.003(6) 0.011(6) -0.017(6)
C66A 0.076(8) 0.098(8) 0.074(8) -0.012(7) 0.019(7) -0.029(7)
C67 0.061(8) 0.092(8) 0.048(8) -0.008(7) 0.006(7) -0.016(7)
C67A 0.118(11) 0.128(10) 0.112(11) -0.036(9) 0.032(9) -0.042(9)
C71A 0.145(13) 0.146(12) 0.148(13) -0.049(12) 0.008(12) -0.042(11)
C72A 0.154(14) 0.147(13) 0.163(14) -0.058(12) 0.009(13) -0.045(12)
C70A 0.156(15) 0.149(14) 0.162(15) -0.048(13) 0.020(13) -0.051(12)
C69A 0.154(14) 0.146(13) 0.158(14) -0.051(12) 0.022(13) -0.045(12)
C68A 0.142(13) 0.145(12) 0.140(13) -0.048(11) 0.026(11) -0.045(11)
C68 0.065(10) 0.108(10) 0.057(9) -0.014(8) 0.005(8) -0.011(9)
C69 0.070(10) 0.119(11) 0.066(10) -0.018(9) -0.004(9) -0.013(10)
C70 0.075(11) 0.114(11) 0.068(10) -0.018(9) -0.016(9) -0.010(10)
C71 0.069(10) 0.100(10) 0.059(9) -0.008(8) -0.008(8) -0.014(9)
C72 0.074(10) 0.108(11) 0.063(10) -0.016(9) -0.014(9) -0.008(10)

loop_
_atom_type_symbol
_atom_type_description
_atom_type_scat_dispersion_real
_atom_type_scat_dispersion_imag
_atom_type_scat_source
C C 0.0033 0.0016 'International Tables Vol C Tables 4.2.6.8 and 6.1.1.4'
H H 0.0000 0.0000 'International Tables Vol C Tables 4.2.6.8 and 6.1.1.4'
Au Au -2.0133 8.8022 'International Tables Vol C Tables 4.2.6.8 and 6.1.1.4'
S S 0.1246 0.1234 'International Tables Vol C Tables 4.2.6.8 and 6.1.1.4'

loop_
_geom_angle_atom_site_label_1
_geom_angle_atom_site_label_2
_geom_angle_atom_site_label_3
_geom_angle
_geom_angle_site_symmetry_1
_geom_angle_site_symmetry_3
_geom_angle_publ_flag
Au2 Au1 Au3 54.012(10) . . ?
Au5 Au1 Au2 53.384(10) 3_666 . ?
Au5 Au1 Au3 56.445(11) 3_666 . ?
S1 Au1 Au2 101.14(6) . . ?
S1 Au1 Au3 47.55(6) . . ?
S1 Au1 Au5 87.65(6) . 3_666 ?
S9 Au1 Au2 84.38(7) . . ?
S9 Au1 Au3 138.15(7) . . ?
S9 Au1 Au5 97.25(7) . 3_666 ?
S9 Au1 S1 174.17(9) . . ?
Au1 Au2 Au13 130.274(13) . . ?
Au3 Au2 Au1 63.583(12) . . ?
Au3 Au2 Au4 60.581(11) . . ?
Au3 Au2 Au8 108.832(13) . . ?
Au3 Au2 Au9 120.195(14) . . ?
Au3 Au2 Au10 105.297(14) . 3_666 ?
Au3 Au2 Au13 114.147(13) . . ?
Au4 Au2 Au1 117.916(13) . . ?
Au4 Au2 Au8 105.325(14) . . ?
Au4 Au2 Au9 171.223(15) . . ?
Au4 Au2 Au10 55.638(11) . 3_666 ?
Au4 Au2 Au13 59.536(10) . . ?
Au5 Au2 Au1 60.908(11) 3_666 . ?
Au5 Au2 Au3 62.610(11) 3_666 . ?
Au5 Au2 Au4 110.993(14) 3_666 . ?
Au5 Au2 Au8 61.376(11) 3_666 . ?
Au5 Au2 Au9 64.698(12) 3_666 . ?
Au5 Au2 Au10 109.842(14) 3_666 3_666 ?
Au5 Au2 Au13 167.080(17) 3_666 . ?
Au7 Au2 Au1 110.793(11) . . ?
Au7 Au2 Au3 59.198(9) . . ?
Au7 Au2 Au4 58.747(9) . . ?
Au7 Au2 Au5 60.230(10) . 3_666 ?
Au7 Au2 Au8 56.599(9) . . ?
Au7 Au2 Au9 113.412(12) . . ?
Au7 Au2 Au10 56.936(9) . 3_666 ?
Au7 Au2 Au13 107.032(13) . . ?
Au8 Au2 Au1 116.535(13) . . ?
Au8 Au2 Au13 110.858(14) . . ?
Au9 Au2 Au1 67.490(11) . . ?
Au9 Au2 Au8 65.944(12) . . ?
Au9 Au2 Au13 123.273(13) . . ?
Au10 Au2 Au1 167.558(14) 3_666 . ?
Au10 Au2 Au8 60.082(11) 3_666 . ?
Au10 Au2 Au9 117.587(13) 3_666 . ?
Au10 Au2 Au13 58.001(11) 3_666 . ?
S7 Au2 Au1 97.91(6) . . ?
S7 Au2 Au3 133.44(5) . . ?
S7 Au2 Au4 101.08(6) . . ?
S7 Au2 Au5 147.09(6) . 3_666 ?
S7 Au2 Au7 150.18(6) . . ?
S7 Au2 Au8 117.48(5) . . ?
S7 Au2 Au9 84.45(6) . . ?
S7 Au2 Au10 93.98(6) . 3_666 ?
S7 Au2 Au13 44.74(6) . . ?
Au1 Au3 Au11 123.759(14) . . ?
Au2 Au3 Au1 62.405(12) . . ?
Au2 Au3 Au4 59.779(11) . . ?
Au2 Au3 Au5 56.995(10) . 3_666 ?
Au2 Au3 Au10 104.333(12) . . ?
Au2 Au3 Au11 166.988(14) . . ?
Au2 Au3 Au12 118.218(14) . . ?
Au4 Au3 Au1 116.166(14) . . ?
Au4 Au3 Au5 105.856(12) . 3_666 ?
Au4 Au3 Au10 109.494(14) . . ?
Au4 Au3 Au11 118.652(15) . . ?
Au4 Au3 Au12 66.080(11) . . ?
Au5 Au3 Au1 58.971(11) 3_666 . ?
Au5 Au3 Au10 57.724(11) 3_666 . ?
Au5 Au3 Au11 114.532(13) 3_666 . ?
Au5 Au3 Au12 171.174(16) 3_666 . ?
Au7 Au3 Au1 108.955(11) . . ?
Au7 Au3 Au2 58.067(9) . . ?
Au7 Au3 Au4 58.115(9) . . ?
Au7 Au3 Au5 57.884(9) . 3_666 ?
Au7 Au3 Au10 57.362(8) . . ?
Au7 Au3 Au11 109.471(12) . . ?
Au7 Au3 Au12 113.436(14) . . ?
Au8 Au3 Au1 168.358(14) 3_666 . ?
Au8 Au3 Au2 109.439(14) 3_666 . ?
Au8 Au3 Au4 61.326(12) 3_666 . ?
Au8 Au3 Au5 109.946(14) 3_666 3_666 ?
Au8 Au3 Au7 59.663(9) 3_666 . ?
Au8 Au3 Au10 63.997(12) 3_666 . ?
Au8 Au3 Au11 62.453(12) 3_666 . ?
Au8 Au3 Au12 63.549(12) 3_666 . ?
Au10 Au3 Au1 108.685(13) . . ?
Au10 Au3 Au11 63.317(10) . . ?
Au10 Au3 Au12 120.338(15) . . ?
Au12 Au3 Au1 127.005(14) . . ?
Au12 Au3 Au11 68.642(11) . . ?
S1 Au3 Au1 45.63(6) . . ?
S1 Au3 Au2 107.57(6) . . ?
S1 Au3 Au4 145.77(5) . . ?
S1 Au3 Au5 88.29(5) . 3_666 ?
S1 Au3 Au7 146.09(5) . . ?
S1 Au3 Au8 142.91(6) . 3_666 ?
S1 Au3 Au10 104.43(5) . . ?
S1 Au3 Au11 80.71(6) . . ?
S1 Au3 Au12 100.44(5) . . ?
Au2 Au4 Au3 59.640(11) . . ?
Au2 Au4 Au5 108.849(13) . . ?
Au2 Au4 Au6 122.857(13) . . ?
Au2 Au4 Au8 105.458(13) . 3_666 ?
Au2 Au4 Au12 112.028(14) . . ?
Au2 Au4 Au13 66.229(12) . . ?
Au3 Au4 Au5 106.272(13) . . ?
Au3 Au4 Au6 168.737(15) . . ?
Au3 Au4 Au12 59.108(11) . . ?
Au3 Au4 Au13 119.238(15) . . ?
Au5 Au4 Au6 62.487(11) . . ?
Au5 Au4 Au12 113.792(14) . . ?
Au5 Au4 Au13 115.730(13) . . ?
Au6 Au4 Au12 123.133(14) . . ?
Au7 Au4 Au2 58.199(9) . . ?
Au7 Au4 Au3 58.690(8) . . ?
Au7 Au4 Au5 57.520(8) . . ?
Au7 Au4 Au6 112.126(12) . . ?
Au7 Au4 Au8 58.175(9) . 3_666 ?
Au7 Au4 Au12 108.130(11) . . ?
Au7 Au4 Au13 111.988(12) . . ?
Au8 Au4 Au3 56.531(11) 3_666 . ?
Au8 Au4 Au5 60.765(11) 3_666 . ?
Au8 Au4 Au6 113.853(16) 3_666 . ?
Au8 Au4 Au12 59.531(10) 3_666 . ?
Au8 Au4 Au13 170.144(14) 3_666 . ?
Au10 Au4 Au2 64.600(12) 3_666 . ?
Au10 Au4 Au3 111.699(13) 3_666 . ?
Au10 Au4 Au5 59.285(12) 3_666 . ?
Au10 Au4 Au6 64.183(11) 3_666 . ?
Au10 Au4 Au7 59.934(8) 3_666 . ?
Au10 Au4 Au8 109.325(13) 3_666 3_666 ?
Au10 Au4 Au12 167.898(14) 3_666 . ?
Au10 Au4 Au13 62.865(11) 3_666 . ?
Au13 Au4 Au6 69.177(12) . . ?
Au13 Au4 Au12 127.584(13) . . ?
S4 Au4 Au2 126.97(6) . . ?
S4 Au4 Au3 99.20(6) . . ?
S4 Au4 Au5 124.06(6) . . ?
S4 Au4 Au6 87.53(6) . . ?
S4 Au4 Au7 153.01(5) . . ?
S4 Au4 Au8 97.61(6) . 3_666 ?
S4 Au4 Au10 146.75(5) . 3_666 ?
S4 Au4 Au12 45.00(5) . . ?
S4 Au4 Au13 91.84(6) . . ?
Au1 Au5 Au6 123.400(14) 3_666 . ?
Au1 Au5 Au9 68.016(11) 3_666 3_666 ?
Au2 Au5 Au1 65.706(12) 3_666 3_666 ?
Au2 Au5 Au3 60.394(11) 3_666 3_666 ?
Au2 Au5 Au4 109.286(14) 3_666 . ?
Au2 Au5 Au6 169.759(17) 3_666 . ?
Au2 Au5 Au8 63.439(11) 3_666 3_666 ?
Au2 Au5 Au9 61.371(11) 3_666 3_666 ?
Au2 Au5 Au10 110.059(14) 3_666 3_666 ?
Au3 Au5 Au1 64.583(11) 3_666 3_666 ?
Au3 Au5 Au4 105.790(14) 3_666 . ?
Au3 Au5 Au6 117.438(14) 3_666 . ?
Au3 Au5 Au8 108.728(13) 3_666 3_666 ?
Au3 Au5 Au9 115.365(13) 3_666 3_666 ?
Au4 Au5 Au1 170.311(15) . 3_666 ?
Au4 Au5 Au6 60.960(11) . . ?
Au4 Au5 Au9 117.715(13) . 3_666 ?
Au7 Au5 Au1 114.027(12) . 3_666 ?
Au7 Au5 Au2 59.380(10) . 3_666 ?
Au7 Au5 Au3 58.197(9) . 3_666 ?
Au7 Au5 Au4 57.271(9) . . ?
Au7 Au5 Au6 110.588(13) . . ?
Au7 Au5 Au8 57.071(9) . 3_666 ?
Au7 Au5 Au9 110.038(12) . 3_666 ?
Au7 Au5 Au10 58.767(10) . 3_666 ?
Au8 Au5 Au1 122.577(14) 3_666 3_666 ?
Au8 Au5 Au4 57.958(11) 3_666 . ?
Au8 Au5 Au6 110.226(13) 3_666 . ?
Au8 Au5 Au9 65.482(11) 3_666 3_666 ?
Au9 Au5 Au6 124.703(14) 3_666 . ?
Au10 Au5 Au1 116.505(13) 3_666 3_666 ?
Au10 Au5 Au3 61.384(11) 3_666 3_666 ?
Au10 Au5 Au4 56.346(11) 3_666 . ?
Au10 Au5 Au6 62.648(11) 3_666 . ?
Au10 Au5 Au8 104.587(14) 3_666 3_666 ?
Au10 Au5 Au9 168.709(15) 3_666 3_666 ?
S5 Au5 Au1 90.41(7) . 3_666 ?
S5 Au5 Au2 143.32(7) . 3_666 ?
S5 Au5 Au3 135.18(9) . 3_666 ?
S5 Au5 Au4 97.81(7) . . ?
S5 Au5 Au6 45.96(7) . . ?
S5 Au5 Au7 154.67(7) . . ?
S5 Au5 Au8 116.09(9) . 3_666 ?
S5 Au5 Au9 84.47(8) . 3_666 ?
S5 Au5 Au10 105.41(8) . 3_666 ?
Au4 Au6 Au5 56.553(10) . . ?
Au4 Au6 Au10 52.155(10) . 3_666 ?
Au10 Au6 Au5 53.583(10) 3_666 . ?
S5 Au6 Au4 95.34(7) . . ?
S5 Au6 Au5 47.65(6) . . ?
S5 Au6 Au10 98.34(6) . 3_666 ?
S6 Au6 Au4 90.50(6) . . ?
S6 Au6 Au5 138.53(6) . . ?
S6 Au6 Au10 87.13(6) . 3_666 ?
S6 Au6 S5 173.68(9) . . ?
Au2 Au7 Au2 180.0 3_666 . ?
Au2 Au7 Au3 62.734(9) . . ?
Au2 Au7 Au3 117.266(9) . 3_666 ?
Au2 Au7 Au3 62.734(9) 3_666 3_666 ?
Au2 Au7 Au3 117.266(9) 3_666 . ?
Au2 Au7 Au4 63.057(10) 3_666 3_666 ?
Au2 Au7 Au4 116.944(10) 3_666 . ?
Au2 Au7 Au4 116.945(10) . 3_666 ?
Au2 Au7 Au4 63.054(10) . . ?
Au2 Au7 Au5 119.613(9) 3_666 3_666 ?
Au2 Au7 Au5 119.610(9) . . ?
Au2 Au7 Au5 60.389(10) . 3_666 ?
Au2 Au7 Au5 60.388(9) 3_666 . ?
Au2 Au7 Au10 66.395(10) . 3_666 ?
Au2 Au7 Au10 66.397(10) 3_666 . ?
Au2 Au7 Au10 113.604(10) 3_666 3_666 ?
Au2 Au7 Au10 113.605(10) . . ?
Au3 Au7 Au3 180.000(11) . 3_666 ?
Au4 Au7 Au3 116.806(10) . 3_666 ?
Au4 Au7 Au3 63.195(9) 3_666 3_666 ?
Au4 Au7 Au3 116.805(9) 3_666 . ?
Au4 Au7 Au3 63.195(9) . . ?
Au4 Au7 Au4 179.999(15) 3_666 . ?
Au4 Au7 Au5 114.792(10) 3_666 . ?
Au4 Au7 Au5 65.209(10) 3_666 3_666 ?
Au4 Au7 Au5 65.209(10) . . ?
Au4 Au7 Au5 114.791(10) . 3_666 ?
Au5 Au7 Au3 63.918(9) . 3_666 ?
Au5 Au7 Au3 116.082(10) 3_666 3_666 ?
Au5 Au7 Au3 116.082(10) . . ?
Au5 Au7 Au3 63.918(9) 3_666 . ?
Au5 Au7 Au5 179.999(11) 3_666 . ?
Au8 Au7 Au2 66.787(10) 3_666 3_666 ?
Au8 Au7 Au2 113.213(10) . 3_666 ?
Au8 Au7 Au2 113.213(10) 3_666 . ?
Au8 Au7 Au2 66.788(10) . . ?
Au8 Au7 Au3 120.552(10) 3_666 3_666 ?
Au8 Au7 Au3 59.448(10) 3_666 . ?
Au8 Au7 Au3 120.553(10) . . ?
Au8 Au7 Au3 59.447(10) . 3_666 ?
Au8 Au7 Au4 63.085(10) . 3_666 ?
Au8 Au7 Au4 63.085(10) 3_666 . ?
Au8 Au7 Au4 116.915(10) 3_666 3_666 ?
Au8 Au7 Au4 116.915(10) . . ?
Au8 Au7 Au5 65.065(10) 3_666 . ?
Au8 Au7 Au5 114.935(10) 3_666 3_666 ?
Au8 Au7 Au5 114.934(10) . . ?
Au8 Au7 Au5 65.066(10) . 3_666 ?
Au8 Au7 Au8 179.999(12) 3_666 . ?
Au8 Au7 Au10 113.369(10) 3_666 3_666 ?
Au8 Au7 Au10 113.370(10) . . ?
Au8 Au7 Au10 66.630(10) . 3_666 ?
Au8 Au7 Au10 66.631(10) 3_666 . ?
Au10 Au7 Au3 115.543(9) 3_666 . ?
Au10 Au7 Au3 115.542(9) . 3_666 ?
Au10 Au7 Au3 64.458(9) 3_666 3_666 ?
Au10 Au7 Au3 64.457(9) . . ?
Au10 Au7 Au4 120.149(9) . . ?
Au10 Au7 Au4 59.851(9) . 3_666 ?
Au10 Au7 Au4 59.851(9) 3_666 . ?
Au10 Au7 Au4 120.149(9) 3_666 3_666 ?
Au10 Au7 Au5 118.068(10) 3_666 3_666 ?
Au10 Au7 Au5 61.931(10) 3_666 . ?
Au10 Au7 Au5 118.069(10) . . ?
Au10 Au7 Au5 61.932(10) . 3_666 ?
Au10 Au7 Au10 180.000(13) . 3_666 ?
Au2 Au8 Au9 56.881(11) . . ?
Au2 Au8 Au11 114.066(14) . 3_666 ?
Au2 Au8 Au12 170.608(15) . 3_666 ?
Au3 Au8 Au2 109.829(14) 3_666 . ?
Au3 Au8 Au4 62.143(12) 3_666 3_666 ?
Au3 Au8 Au5 111.146(14) 3_666 3_666 ?
Au3 Au8 Au7 60.889(10) 3_666 . ?
Au3 Au8 Au9 166.158(14) 3_666 . ?
Au3 Au8 Au10 61.409(12) 3_666 3_666 ?
Au3 Au8 Au11 66.009(13) 3_666 3_666 ?
Au3 Au8 Au12 63.154(12) 3_666 3_666 ?
Au4 Au8 Au2 105.336(13) 3_666 . ?
Au4 Au8 Au5 61.276(11) 3_666 3_666 ?
Au4 Au8 Au9 115.094(15) 3_666 . ?
Au4 Au8 Au10 108.180(14) 3_666 3_666 ?
Au4 Au8 Au11 122.570(16) 3_666 3_666 ?
Au4 Au8 Au12 66.200(11) 3_666 3_666 ?
Au5 Au8 Au2 55.183(10) 3_666 . ?
Au5 Au8 Au9 59.264(11) 3_666 . ?
Au5 Au8 Au10 104.590(12) 3_666 3_666 ?
Au5 Au8 Au11 168.161(15) 3_666 3_666 ?
Au5 Au8 Au12 120.041(14) 3_666 3_666 ?
Au7 Au8 Au2 56.613(9) . . ?
Au7 Au8 Au4 58.739(9) . 3_666 ?
Au7 Au8 Au5 57.862(9) . 3_666 ?
Au7 Au8 Au9 105.645(12) . . ?
Au7 Au8 Au10 56.825(9) . 3_666 ?
Au7 Au8 Au11 113.173(14) . 3_666 ?
Au7 Au8 Au12 114.109(14) . 3_666 ?
Au10 Au8 Au2 59.780(11) 3_666 . ?
Au10 Au8 Au9 109.534(13) 3_666 . ?
Au10 Au8 Au11 63.734(11) 3_666 3_666 ?
Au10 Au8 Au12 117.759(16) 3_666 3_666 ?
Au11 Au8 Au9 121.061(14) 3_666 . ?
Au12 Au8 Au9 129.506(15) 3_666 . ?
Au12 Au8 Au11 69.755(12) 3_666 3_666 ?
S8 Au8 Au2 96.13(6) . . ?
S8 Au8 Au3 149.65(6) . 3_666 ?
S8 Au8 Au4 126.54(6) . 3_666 ?
S8 Au8 Au5 96.35(6) . 3_666 ?
S8 Au8 Au7 149.38(6) . . ?
S8 Au8 Au9 43.73(6) . . ?
S8 Au8 Au10 124.84(6) . 3_666 ?
S8 Au8 Au11 89.52(6) . 3_666 ?
S8 Au8 Au12 92.43(6) . 3_666 ?
Au2 Au9 Au5 53.931(10) . 3_666 ?
Au2 Au9 Au8 57.175(11) . . ?
Au5 Au9 Au8 55.252(11) 3_666 . ?
S8 Au9 Au2 97.28(6) . . ?
S8 Au9 Au5 93.53(6) . 3_666 ?
S8 Au9 Au8 44.70(6) . . ?
S8 Au9 S9 171.70(9) . . ?
S9 Au9 Au2 87.51(7) . . ?
S9 Au9 Au5 94.77(7) . 3_666 ?
S9 Au9 Au8 142.30(7) . . ?
Au2 Au10 Au6 118.101(13) 3_666 3_666 ?
Au2 Au10 Au8 60.136(11) 3_666 3_666 ?
Au2 Au10 Au11 110.688(14) 3_666 . ?
Au2 Au10 Au13 64.906(11) 3_666 3_666 ?
Au3 Au10 Au2 104.592(13) . 3_666 ?
Au3 Au10 Au6 117.992(15) . 3_666 ?
Au3 Au10 Au8 54.595(11) . 3_666 ?
Au3 Au10 Au11 62.042(10) . . ?
Au3 Au10 Au13 169.490(16) . 3_666 ?
Au4 Au10 Au2 59.764(12) 3_666 3_666 ?
Au4 Au10 Au3 111.657(13) 3_666 . ?
Au4 Au10 Au5 64.369(12) 3_666 3_666 ?
Au4 Au10 Au6 63.662(12) 3_666 3_666 ?
Au4 Au10 Au7 60.216(9) 3_666 . ?
Au4 Au10 Au8 108.712(14) 3_666 3_666 ?
Au4 Au10 Au11 168.054(15) 3_666 . ?
Au4 Au10 Au13 63.517(11) 3_666 3_666 ?
Au5 Au10 Au2 109.022(13) 3_666 3_666 ?
Au5 Au10 Au3 60.892(11) 3_666 . ?
Au5 Au10 Au6 63.771(12) 3_666 3_666 ?
Au5 Au10 Au8 104.906(12) 3_666 3_666 ?
Au5 Au10 Au11 116.170(14) 3_666 . ?
Au5 Au10 Au13 120.712(13) 3_666 3_666 ?
Au6 Au10 Au11 127.962(14) 3_666 . ?
Au7 Au10 Au2 56.669(9) . 3_666 ?
Au7 Au10 Au3 58.181(8) . . ?
Au7 Au10 Au5 59.301(9) . 3_666 ?
Au7 Au10 Au6 111.930(12) . 3_666 ?
Au7 Au10 Au8 56.545(8) . 3_666 ?
Au7 Au10 Au11 109.081(11) . . ?
Au7 Au10 Au13 112.742(12) . 3_666 ?
Au8 Au10 Au6 167.994(14) 3_666 3_666 ?
Au8 Au10 Au11 59.354(11) 3_666 . ?
Au8 Au10 Au13 116.848(15) 3_666 3_666 ?
Au13 Au10 Au6 69.212(12) 3_666 3_666 ?
Au13 Au10 Au11 120.740(13) 3_666 . ?
S2 Au10 Au2 115.57(6) . 3_666 ?
S2 Au10 Au3 104.11(5) . . ?
S2 Au10 Au4 143.96(5) . 3_666 ?
S2 Au10 Au5 135.34(6) . 3_666 ?
S2 Au10 Au6 95.92(6) . 3_666 ?
S2 Au10 Au7 151.54(6) . . ?
S2 Au10 Au8 95.26(6) . 3_666 ?
S2 Au10 Au11 44.74(5) . . ?
S2 Au10 Au13 81.89(6) . 3_666 ?
Au3 Au11 Au10 54.641(9) . . ?
Au8 Au11 Au3 51.538(10) 3_666 . ?
Au8 Au11 Au10 56.911(10) 3_666 . ?
S2 Au11 Au3 98.56(5) . . ?
S2 Au11 Au8 94.49(5) . 3_666 ?
S2 Au11 Au10 46.40(5) . . ?
S3 Au11 Au3 84.78(6) . . ?
S3 Au11 Au8 91.67(6) . 3_666 ?
S3 Au11 Au10 138.21(6) . . ?
S3 Au11 S2 173.81(9) . . ?
Au3 Au12 Au4 54.812(10) . . ?
Au3 Au12 Au8 53.297(11) . 3_666 ?
Au8 Au12 Au4 54.270(10) 3_666 . ?
S3 Au12 Au3 88.39(7) . . ?
S3 Au12 Au4 140.01(6) . . ?
S3 Au12 Au8 92.82(6) . 3_666 ?
S3 Au12 S4 172.96(8) . . ?
S4 Au12 Au3 96.56(5) . . ?
S4 Au12 Au4 46.50(5) . . ?
S4 Au12 Au8 94.15(5) . 3_666 ?
Au4 Au13 Au2 54.235(10) . . ?
Au10 Au13 Au2 57.094(10) 3_666 . ?
Au10 Au13 Au4 53.619(10) 3_666 . ?
S6 Au13 Au2 141.95(6) . . ?
S6 Au13 Au4 92.35(6) . . ?
S6 Au13 Au10 89.68(6) . 3_666 ?
S6 Au13 S7 169.90(8) . . ?
S7 Au13 Au2 46.37(5) . . ?
S7 Au13 Au4 97.55(5) . . ?
S7 Au13 Au10 94.53(5) . 3_666 ?
Au1 S1 Au3 86.82(7) . . ?
C1 S1 Au1 103.6(3) . . ?
C1 S1 Au3 118.2(3) . . ?
Au11 S2 Au10 88.86(7) . . ?
C9 S2 Au10 105.4(3) . . ?
C9 S2 Au11 104.3(3) . . ?
Au12 S3 Au11 101.70(8) . . ?
C17 S3 Au11 104.3(9) . . ?
C17 S3 Au12 97.8(7) . . ?
C17A S3 Au11 109.0(7) . . ?
C17A S3 Au12 116.5(8) . . ?
Au12 S4 Au4 88.49(7) . . ?
C25 S4 Au4 106.2(3) . . ?
C25 S4 Au12 105.1(3) . . ?
Au6 S5 Au5 86.38(10) . . ?
C33 S5 Au5 120.5(7) . . ?
C33 S5 Au6 115.1(7) . . ?
C33A S5 Au5 97.9(8) . . ?
C33A S5 Au6 96.9(8) . . ?
Au13 S6 Au6 101.23(8) . . ?
C41 S6 Au6 104.6(3) . . ?
C41 S6 Au13 107.2(3) . . ?
Au13 S7 Au2 88.89(8) . . ?
C49 S7 Au2 105.2(3) . . ?
C49 S7 Au13 101.0(3) . . ?
Au9 S8 Au8 91.57(8) . . ?
C57 S8 Au8 99.9(7) . . ?
C57 S8 Au9 103.5(8) . . ?
C57A S8 Au8 115.0(11) . . ?
C57A S8 Au9 111.5(11) . . ?
Au1 S9 Au9 97.76(10) . . ?
C65 S9 Au1 113.2(8) . . ?
C65 S9 Au9 106.5(9) . . ?
C65A S9 Au1 98.7(8) . . ?
C65A S9 Au9 98.4(9) . . ?
S1 C1 H1A 109.7 . . ?
S1 C1 H1B 109.7 . . ?
H1A C1 H1B 108.2 . . ?
C2 C1 S1 109.6(6) . . ?
C2 C1 H1A 109.7 . . ?
C2 C1 H1B 109.7 . . ?
C1 C2 H2A 108.7 . . ?
C1 C2 H2B 108.7 . . ?
C1 C2 C3 114.3(8) . . ?
H2A C2 H2B 107.6 . . ?
C3 C2 H2A 108.7 . . ?
C3 C2 H2B 108.7 . . ?
C4 C3 C2 120.2(9) . . ?
C8 C3 C2 122.4(9) . . ?
C8 C3 C4 117.2(9) . . ?
C3 C4 H4 119.7 . . ?
C3 C4 C5 120.6(10) . . ?
C5 C4 H4 119.7 . . ?
C4 C5 H5 119.6 . . ?
C6 C5 C4 120.8(10) . . ?
C6 C5 H5 119.6 . . ?
C5 C6 H6 120.6 . . ?
C7 C6 C5 118.9(10) . . ?
C7 C6 H6 120.6 . . ?
C6 C7 H7 119.2 . . ?
C6 C7 C8 121.5(10) . . ?
C8 C7 H7 119.2 . . ?
C3 C8 C7 120.9(9) . . ?
C3 C8 H8 119.5 . . ?
C7 C8 H8 119.5 . . ?
S2 C9 H9A 109.4 . . ?
S2 C9 H9B 109.4 . . ?
H9A C9 H9B 108.0 . . ?
C10 C9 S2 111.0(8) . . ?
C10 C9 H9A 109.4 . . ?
C10 C9 H9B 109.4 . . ?
C9 C10 H10A 109.2 . . ?
C9 C10 H10B 109.2 . . ?
H10A C10 H10B 107.9 . . ?
C11 C10 C9 111.8(10) . . ?
C11 C10 H10A 109.2 . . ?
C11 C10 H10B 109.2 . . ?
C12 C11 C10 119.8(11) . . ?
C16 C11 C10 123.0(12) . . ?
C16 C11 C12 117.1(13) . . ?
C11 C12 H12 118.9 . . ?
C11 C12 C13 122.1(13) . . ?
C13 C12 H12 118.9 . . ?
C12 C13 H13 120.3 . . ?
C14 C13 C12 119.5(16) . . ?
C14 C13 H13 120.3 . . ?
C13 C14 H14 119.8 . . ?
C13 C14 C15 120.4(15) . . ?
C15 C14 H14 119.8 . . ?
C14 C15 H15 120.1 . . ?
C14 C15 C16 119.9(14) . . ?
C16 C15 H15 120.1 . . ?
C11 C16 C15 121.0(14) . . ?
C11 C16 H16 119.5 . . ?
C15 C16 H16 119.5 . . ?
S3 C17 H17A 110.5 . . ?
S3 C17 H17B 110.5 . . ?
H17A C17 H17B 108.7 . . ?
C18 C17 S3 106(2) . . ?
C18 C17 H17A 110.5 . . ?
C18 C17 H17B 110.5 . . ?
S3 C17A H17C 107.8 . . ?
S3 C17A H17D 107.8 . . ?
H17C C17A H17D 107.1 . . ?
C18A C17A S3 118.0(14) . . ?
C18A C17A H17C 107.8 . . ?
C18A C17A H17D 107.8 . . ?
C17 C18 H18A 107.4 . . ?
C17 C18 H18B 107.4 . . ?
H18A C18 H18B 106.9 . . ?
C19 C18 C17 120(3) . . ?
C19 C18 H18A 107.4 . . ?
C19 C18 H18B 107.4 . . ?
C17A C18A H18C 108.7 . . ?
C17A C18A H18D 108.7 . . ?
C17A C18A C20A 114.3(17) . . ?
H18C C18A H18D 107.6 . . ?
C20A C18A H18C 108.7 . . ?
C20A C18A H18D 108.7 . . ?
C20 C19 C18 115(3) . . ?
C24 C19 C18 122(3) . . ?
C24 C19 C20 123(4) . . ?
C20A C19A H19A 117.9 . . ?
C20A C19A C23A 124(2) . . ?
C23A C19A H19A 117.9 . . ?
C19 C20 H20 124.6 . . ?
C19 C20 C21 111(3) . . ?
C21 C20 H20 124.6 . . ?
C19A C20A C18A 115(2) . . ?
C19A C20A C24A 115(2) . . ?
C24A C20A C18A 129(2) . . ?
C20 C21 H21 117.9 . . ?
C22 C21 C20 124(3) . . ?
C22 C21 H21 117.9 . . ?
C22A C21A H21A 119.2 . . ?
C23A C21A H21A 119.2 . . ?
C23A C21A C22A 122(2) . . ?
C21 C22 H22 122.6 . . ?
C23 C22 C21 115(4) . . ?
C23 C22 H22 122.6 . . ?
C21A C22A H22A 121.9 . . ?
C21A C22A C24A 116(3) . . ?
C24A C22A H22A 121.9 . . ?
C22 C23 H23 118.4 . . ?
C22 C23 C24 123(4) . . ?
C24 C23 H23 118.4 . . ?
C19A C23A H23A 118.7 . . ?
C21A C23A C19A 123(3) . . ?
C21A C23A H23A 118.7 . . ?
C19 C24 C23 120(3) . . ?
C19 C24 H24 120.2 . . ?
C23 C24 H24 120.2 . . ?
C20A C24A H24A 121.6 . . ?
C22A C24A C20A 117(3) . . ?
C22A C24A H24A 121.6 . . ?
S4 C25 H25A 108.4 . . ?
S4 C25 H25B 108.4 . . ?
H25A C25 H25B 107.5 . . ?
C26 C25 S4 115.5(6) . . ?
C26 C25 H25A 108.4 . . ?
C26 C25 H25B 108.4 . . ?
C25 C26 H26A 109.2 . . ?
C25 C26 H26B 109.2 . . ?
H26A C26 H26B 107.9 . . ?
C27 C26 C25 112.0(7) . . ?
C27 C26 H26A 109.2 . . ?
C27 C26 H26B 109.2 . . ?
C28 C27 C26 120.6(9) . . ?
C32 C27 C26 121.9(9) . . ?
C32 C27 C28 117.5(10) . . ?
C27 C28 H28 118.9 . . ?
C29 C28 C27 122.1(11) . . ?
C29 C28 H28 118.9 . . ?
C28 C29 H29 120.6 . . ?
C28 C29 C30 118.9(12) . . ?
C30 C29 H29 120.6 . . ?
C29 C30 H30 119.6 . . ?
C29 C30 C31 120.7(12) . . ?
C31 C30 H30 119.6 . . ?
C30 C31 H31 121.3 . . ?
C32 C31 C30 117.5(12) . . ?
C32 C31 H31 121.3 . . ?
C27 C32 C31 123.2(11) . . ?
C27 C32 H32 118.4 . . ?
C31 C32 H32 118.4 . . ?
S5 C33 H33A 109.2 . . ?
S5 C33 H33B 109.2 . . ?
H33A C33 H33B 107.9 . . ?
C34 C33 S5 112.2(18) . . ?
C34 C33 H33A 109.2 . . ?
C34 C33 H33B 109.2 . . ?
S5 C33A H33C 109.1 . . ?
S5 C33A H33D 109.1 . . ?
H33C C33A H33D 107.8 . . ?
C34A C33A S5 112.7(17) . . ?
C34A C33A H33C 109.1 . . ?
C34A C33A H33D 109.1 . . ?
C33 C34 H34A 109.1 . . ?
C33 C34 H34B 109.1 . . ?
C33 C34 C35 112(2) . . ?
H34A C34 H34B 107.9 . . ?
C35 C34 H34A 109.1 . . ?
C35 C34 H34B 109.1 . . ?
C33A C34A H34C 109.1 . . ?
C33A C34A H34D 109.1 . . ?
H34C C34A H34D 107.9 . . ?
C35A C34A C33A 112(2) . . ?
C35A C34A H34C 109.1 . . ?
C35A C34A H34D 109.1 . . ?
C40 C35 C34 118.7(14) . . ?
C40 C35 C36 120.0 . . ?
C36 C35 C34 121.2(14) . . ?
C35 C40 H40 120.0 . . ?
C39 C40 C35 120.0 . . ?
C39 C40 H40 120.0 . . ?
C40 C39 H39 120.0 . . ?
C38 C39 C40 120.0 . . ?
C38 C39 H39 120.0 . . ?
C39 C38 H38 120.0 . . ?
C39 C38 C37 120.0 . . ?
C37 C38 H38 120.0 . . ?
C38 C37 H37 120.0 . . ?
C36 C37 C38 120.0 . . ?
C36 C37 H37 120.0 . . ?
C35 C36 H36 120.0 . . ?
C37 C36 C35 120.0 . . ?
C37 C36 H36 120.0 . . ?
C36A C35A C34A 127(3) . . ?
C40A C35A C34A 118(3) . . ?
C40A C35A C36A 114(3) . . ?
C35A C36A H36A 116.9 . . ?
C37A C36A C35A 126(3) . . ?
C37A C36A H36A 116.9 . . ?
C36A C37A H37A 120.4 . . ?
C36A C37A C38A 119(3) . . ?
C38A C37A H37A 120.4 . . ?
C37A C38A H38A 120.8 . . ?
C37A C38A C39A 118(3) . . ?
C39A C38A H38A 120.8 . . ?
C38A C39A H39A 119.3 . . ?
C38A C39A C40A 121(3) . . ?
C40A C39A H39A 119.3 . . ?
C35A C40A C39A 120(3) . . ?
C35A C40A H40A 119.9 . . ?
C39A C40A H40A 119.9 . . ?
S6 C41 H41A 109.4 . . ?
S6 C41 H41B 109.4 . . ?
H41A C41 H41B 108.0 . . ?
C42 C41 S6 111.3(7) . . ?
C42 C41 H41A 109.4 . . ?
C42 C41 H41B 109.4 . . ?
C41 C42 H42A 108.5 . . ?
C41 C42 H42B 108.5 . . ?
H42A C42 H42B 107.5 . . ?
C43 C42 C41 114.9(8) . . ?
C43 C42 H42A 108.5 . . ?
C43 C42 H42B 108.5 . . ?
C44 C43 C42 123.5(11) . . ?
C44 C43 C48 115.2(12) . . ?
C48 C43 C42 121.4(11) . . ?
C43 C44 H44 118.5 . . ?
C43 C44 C45 122.9(14) . . ?
C45 C44 H44 118.5 . . ?
C44 C45 H45 122.5 . . ?
C46 C45 C44 115.1(16) . . ?
C46 C45 H45 122.5 . . ?
C45 C46 H46 116.8 . . ?
C47 C46 C45 126.3(19) . . ?
C47 C46 H46 116.8 . . ?
C46 C47 H47 122.3 . . ?
C46 C47 C48 115.4(18) . . ?
C48 C47 H47 122.3 . . ?
C43 C48 H48 117.6 . . ?
C47 C48 C43 124.9(16) . . ?
C47 C48 H48 117.6 . . ?
S7 C49 H49A 108.9 . . ?
S7 C49 H49B 108.9 . . ?
H49A C49 H49B 107.8 . . ?
C50 C49 S7 113.2(6) . . ?
C50 C49 H49A 108.9 . . ?
C50 C49 H49B 108.9 . . ?
C49 C50 H50A 109.5 . . ?
C49 C50 H50B 109.5 . . ?
H50A C50 H50B 108.1 . . ?
C51 C50 C49 110.8(7) . . ?
C51 C50 H50A 109.5 . . ?
C51 C50 H50B 109.5 . . ?
C52 C51 C50 120.9(12) . . ?
C52 C51 C56 117.5(11) . . ?
C56 C51 C50 121.5(11) . . ?
C51 C52 H52 118.3 . . ?
C51 C52 C53 123.4(15) . . ?
C53 C52 H52 118.3 . . ?
C52 C53 H53 122.7 . . ?
C54 C53 C52 114.5(16) . . ?
C54 C53 H53 122.7 . . ?
C53 C54 H54 117.3 . . ?
C55 C54 C53 125.5(16) . . ?
C55 C54 H54 117.3 . . ?
C54 C55 H55 121.9 . . ?
C54 C55 C56 116.3(19) . . ?
C56 C55 H55 121.9 . . ?
C51 C56 C55 122.8(17) . . ?
C51 C56 H56 118.6 . . ?
C55 C56 H56 118.6 . . ?
S8 C57 H57A 109.9 . . ?
S8 C57 H57B 109.9 . . ?
H57A C57 H57B 108.3 . . ?
C58 C57 S8 109.0(15) . . ?
C58 C57 H57A 109.9 . . ?
C58 C57 H57B 109.9 . . ?
S8 C57A H57C 108.6 . . ?
S8 C57A H57D 108.6 . . ?
H57C C57A H57D 107.6 . . ?
C58A C57A S8 114(2) . . ?
C58A C57A H57C 108.6 . . ?
C58A C57A H57D 108.6 . . ?
C57 C58 H58A 108.3 . . ?
C57 C58 H58B 108.3 . . ?
H58A C58 H58B 107.4 . . ?
C59 C58 C57 115.7(18) . . ?
C59 C58 H58A 108.3 . . ?
C59 C58 H58B 108.3 . . ?
C57A C58A H58C 110.4 . . ?
C57A C58A H58D 110.4 . . ?
C57A C58A C59A 107(2) . . ?
H58C C58A H58D 108.6 . . ?
C59A C58A H58C 110.4 . . ?
C59A C58A H58D 110.4 . . ?
C60 C59 C58 117.5(15) . . ?
C60 C59 C64 120.0 . . ?
C64 C59 C58 122.5(15) . . ?
C59 C60 H60 120.0 . . ?
C59 C60 C61 120.0 . . ?
C61 C60 H60 120.0 . . ?
C60 C61 H61 120.0 . . ?
C62 C61 C60 120.0 . . ?
C62 C61 H61 120.0 . . ?
C61 C62 H62 120.0 . . ?
C63 C62 C61 120.0 . . ?
C63 C62 H62 120.0 . . ?
C62 C63 H63 120.0 . . ?
C62 C63 C64 120.0 . . ?
C64 C63 H63 120.0 . . ?
C59 C64 H64 120.0 . . ?
C63 C64 C59 120.0 . . ?
C63 C64 H64 120.0 . . ?
C60A C59A C58A 118.6(19) . . ?
C60A C59A C64A 120.0 . . ?
C64A C59A C58A 120.8(19) . . ?
C59A C60A H60A 120.0 . . ?
C59A C60A C61A 120.0 . . ?
C61A C60A H60A 120.0 . . ?
C60A C61A H61A 120.0 . . ?
C60A C61A C62A 120.0 . . ?
C62A C61A H61A 120.0 . . ?
C61A C62A H62A 120.0 . . ?
C63A C62A C61A 120.0 . . ?
C63A C62A H62A 120.0 . . ?
C62A C63A H63A 120.0 . . ?
C64A C63A C62A 120.0 . . ?
C64A C63A H63A 120.0 . . ?
C59A C64A H64A 120.0 . . ?
C63A C64A C59A 120.0 . . ?
C63A C64A H64A 120.0 . . ?
S9 C65 H65A 108.3 . . ?
S9 C65 H65B 108.3 . . ?
H65A C65 H65B 107.4 . . ?
C66 C65 S9 115.8(17) . . ?
C66 C65 H65A 108.3 . . ?
C66 C65 H65B 108.3 . . ?
S9 C65A H65C 107.2 . . ?
S9 C65A H65D 107.2 . . ?
H65C C65A H65D 106.8 . . ?
C66A C65A S9 121(2) . . ?
C66A C65A H65C 107.2 . . ?
C66A C65A H65D 107.2 . . ?
C65 C66 H66A 108.9 . . ?
C65 C66 H66B 108.9 . . ?
H66A C66 H66B 107.7 . . ?
C67 C66 C65 113(2) . . ?
C67 C66 H66A 108.9 . . ?
C67 C66 H66B 108.9 . . ?
C65A C66A H66C 106.4 . . ?
C65A C66A H66D 106.4 . . ?
C65A C66A C67A 124(3) . . ?
H66C C66A H66D 106.5 . . ?
C67A C66A H66C 106.4 . . ?
C67A C66A H66D 106.4 . . ?
C66 C67 C68 120(2) . . ?
C66 C67 C71 121(3) . . ?
C71 C67 C68 119(2) . . ?
C71A C67A C66A 120(2) . . ?
C71A C67A C68A 120.0 . . ?
C68A C67A C66A 120(2) . . ?
C67A C71A H71A 120.0 . . ?
C72A C71A C67A 120.0 . . ?
C72A C71A H71A 120.0 . . ?
C71A C72A H72A 120.0 . . ?
C71A C72A C70A 120.0 . . ?
C70A C72A H72A 120.0 . . ?
C72A C70A H70A 120.0 . . ?
C72A C70A C69A 120.0 . . ?
C69A C70A H70A 120.0 . . ?
C70A C69A H69A 120.0 . . ?
C68A C69A C70A 120.0 . . ?
C68A C69A H69A 120.0 . . ?
C67A C68A H68A 120.0 . . ?
C69A C68A C67A 120.0 . . ?
C69A C68A H68A 120.0 . . ?
C67 C68 H68 121.0 . . ?
C69 C68 C67 118(3) . . ?
C69 C68 H68 121.0 . . ?
C68 C69 H69 117.2 . . ?
C68 C69 C70 126(3) . . ?
C70 C69 H69 117.2 . . ?
C69 C70 H70 121.4 . . ?
C69 C70 C72 117(3) . . ?
C72 C70 H70 121.4 . . ?
C67 C71 H71 120.3 . . ?
C72 C71 C67 119(3) . . ?
C72 C71 H71 120.3 . . ?
C70 C72 C71 120(3) . . ?
C70 C72 H72 120.1 . . ?
C71 C72 H72 120.1 . . ?

loop_
_geom_bond_atom_site_label_1
_geom_bond_atom_site_label_2
_geom_bond_distance
_geom_bond_site_symmetry_2
_geom_bond_publ_flag
Au1 Au2 3.1834(5) . ?
Au1 Au3 3.2169(5) . ?
Au1 Au5 3.0520(5) 3_666 ?
Au1 S1 2.303(2) . ?
Au1 S9 2.292(3) . ?
Au2 Au3 2.9065(4) . ?
Au2 Au4 2.9106(5) . ?
Au2 Au5 2.8034(4) 3_666 ?
Au2 Au7 2.7749(3) . ?
Au2 Au8 3.0544(4) . ?
Au2 Au9 3.0442(5) . ?
Au2 Au10 3.0433(5) 3_666 ?
Au2 Au13 3.2827(4) . ?
Au2 S7 2.376(2) . ?
Au3 Au4 2.9340(5) . ?
Au3 Au5 2.9681(4) 3_666 ?
Au3 Au7 2.8085(3) . ?
Au3 Au8 2.7683(5) 3_666 ?
Au3 Au10 2.9822(4) . ?
Au3 Au11 3.2300(5) . ?
Au3 Au12 3.0807(5) . ?
Au3 S1 2.377(2) . ?
Au4 Au5 3.0122(5) . ?
Au4 Au6 3.1562(5) . ?
Au4 Au7 2.7912(3) . ?
Au4 Au8 2.9116(5) 3_666 ?
Au4 Au10 2.7810(4) 3_666 ?
Au4 Au12 3.2817(4) . ?
Au4 Au13 3.0918(5) . ?
Au4 S4 2.381(2) . ?
Au5 Au6 3.2018(4) . ?
Au5 Au7 2.7990(3) . ?
Au5 Au8 2.9974(5) 3_666 ?
Au5 Au9 3.1355(5) 3_666 ?
Au5 Au10 2.8723(5) 3_666 ?
Au5 S5 2.371(3) . ?
Au6 Au10 3.1703(5) 3_666 ?
Au6 S5 2.306(3) . ?
Au6 S6 2.300(2) . ?
Au7 Au8 2.7744(3) 3_666 ?
Au7 Au8 2.7745(3) . ?
Au7 Au10 2.7834(3) 3_666 ?
Au7 Au10 2.7833(3) . ?
Au8 Au9 3.3190(5) . ?
Au8 Au10 3.0526(5) 3_666 ?
Au8 Au11 3.1345(5) 3_666 ?
Au8 Au12 3.0915(5) 3_666 ?
Au8 S8 2.335(3) . ?
Au9 S8 2.295(3) . ?
Au9 S9 2.303(3) . ?
Au10 Au11 3.2673(4) . ?
Au10 Au13 3.0742(5) 3_666 ?
Au10 S2 2.367(2) . ?
Au11 S2 2.300(2) . ?
Au11 S3 2.297(2) . ?
Au12 S3 2.294(2) . ?
Au12 S4 2.321(2) . ?
Au13 S6 2.289(2) . ?
Au13 S7 2.311(2) . ?
S1 C1 1.847(8) . ?
S2 C9 1.839(11) . ?
S3 C17 1.95(3) . ?
S3 C17A 1.739(19) . ?
S4 C25 1.829(9) . ?
S5 C33 1.69(2) . ?
S5 C33A 2.04(2) . ?
S6 C41 1.838(9) . ?
S7 C49 1.828(8) . ?
S8 C57 1.85(2) . ?
S8 C57A 1.75(3) . ?
S9 C65 1.73(3) . ?
S9 C65A 1.97(3) . ?
C1 H1A 0.9800 . ?
C1 H1B 0.9800 . ?
C1 C2 1.462(14) . ?
C2 H2A 0.9800 . ?
C2 H2B 0.9800 . ?
C2 C3 1.521(12) . ?
C3 C4 1.375(12) . ?
C3 C8 1.371(13) . ?
C4 H4 0.9400 . ?
C4 C5 1.387(15) . ?
C5 H5 0.9400 . ?
C5 C6 1.354(16) . ?
C6 H6 0.9400 . ?
C6 C7 1.335(14) . ?
C7 H7 0.9400 . ?
C7 C8 1.377(14) . ?
C8 H8 0.9400 . ?
C9 H9A 0.9800 . ?
C9 H9B 0.9800 . ?
C9 C10 1.505(12) . ?
C10 H10A 0.9800 . ?
C10 H10B 0.9800 . ?
C10 C11 1.499(16) . ?
C11 C12 1.403(17) . ?
C11 C16 1.354(16) . ?
C12 H12 0.9400 . ?
C12 C13 1.403(19) . ?
C13 H13 0.9400 . ?
C13 C14 1.35(2) . ?
C14 H14 0.9400 . ?
C14 C15 1.37(2) . ?
C15 H15 0.9400 . ?
C15 C16 1.43(2) . ?
C16 H16 0.9400 . ?
C17 H17A 0.9800 . ?
C17 H17B 0.9800 . ?
C17 C18 1.524(18) . ?
C17A H17C 0.9800 . ?
C17A H17D 0.9800 . ?
C17A C18A 1.464(17) . ?
C18 H18A 0.9800 . ?
C18 H18B 0.9800 . ?
C18 C19 1.37(4) . ?
C18A H18C 0.9800 . ?
C18A H18D 0.9800 . ?
C18A C20A 1.57(3) . ?
C19 C20 1.36(5) . ?
C19 C24 1.25(4) . ?
C19A H19A 0.9400 . ?
C19A C20A 1.31(3) . ?
C19A C23A 1.35(3) . ?
C20 H20 0.9400 . ?
C20 C21 1.44(5) . ?
C20A C24A 1.54(4) . ?
C21 H21 0.9400 . ?
C21 C22 1.41(4) . ?
C21A H21A 0.9400 . ?
C21A C22A 1.44(4) . ?
C21A C23A 1.30(3) . ?
C22 H22 0.9400 . ?
C22 C23 1.18(5) . ?
C22A H22A 0.9400 . ?
C22A C24A 1.45(3) . ?
C23 H23 0.9400 . ?
C23 C24 1.49(4) . ?
C23A H23A 0.9400 . ?
C24 H24 0.9400 . ?
C24A H24A 0.9400 . ?
C25 H25A 0.9800 . ?
C25 H25B 0.9800 . ?
C25 C26 1.531(13) . ?
C26 H26A 0.9800 . ?
C26 H26B 0.9800 . ?
C26 C27 1.492(13) . ?
C27 C28 1.410(12) . ?
C27 C32 1.346(14) . ?
C28 H28 0.9400 . ?
C28 C29 1.360(15) . ?
C29 H29 0.9400 . ?
C29 C30 1.376(19) . ?
C30 H30 0.9400 . ?
C30 C31 1.414(18) . ?
C31 H31 0.9400 . ?
C31 C32 1.382(16) . ?
C32 H32 0.9400 . ?
C33 H33A 0.9800 . ?
C33 H33B 0.9800 . ?
C33 C34 1.48(3) . ?
C33A H33C 0.9800 . ?
C33A H33D 0.9800 . ?
C33A C34A 1.50(4) . ?
C34 H34A 0.9800 . ?
C34 H34B 0.9800 . ?
C34 C35 1.55(3) . ?
C34A H34C 0.9800 . ?
C34A H34D 0.9800 . ?
C34A C35A 1.44(4) . ?
C35 C40 1.3900 . ?
C35 C36 1.3900 . ?
C40 H40 0.9400 . ?
C40 C39 1.3900 . ?
C39 H39 0.9400 . ?
C39 C38 1.3900 . ?
C38 H38 0.9400 . ?
C38 C37 1.3900 . ?
C37 H37 0.9400 . ?
C37 C36 1.3900 . ?
C36 H36 0.9400 . ?
C35A C36A 1.41(4) . ?
C35A C40A 1.36(4) . ?
C36A H36A 0.9400 . ?
C36A C37A 1.33(4) . ?
C37A H37A 0.9400 . ?
C37A C38A 1.34(4) . ?
C38A H38A 0.9400 . ?
C38A C39A 1.38(4) . ?
C39A H39A 0.9400 . ?
C39A C40A 1.41(4) . ?
C40A H40A 0.9400 . ?
C41 H41A 0.9800 . ?
C41 H41B 0.9800 . ?
C41 C42 1.524(14) . ?
C42 H42A 0.9800 . ?
C42 H42B 0.9800 . ?
C42 C43 1.469(16) . ?
C43 C44 1.373(15) . ?
C43 C48 1.385(16) . ?
C44 H44 0.9400 . ?
C44 C45 1.41(2) . ?
C45 H45 0.9400 . ?
C45 C46 1.37(2) . ?
C46 H46 0.9400 . ?
C46 C47 1.32(2) . ?
C47 H47 0.9400 . ?
C47 C48 1.37(2) . ?
C48 H48 0.9400 . ?
C49 H49A 0.9800 . ?
C49 H49B 0.9800 . ?
C49 C50 1.535(11) . ?
C50 H50A 0.9800 . ?
C50 H50B 0.9800 . ?
C50 C51 1.487(12) . ?
C51 C52 1.354(16) . ?
C51 C56 1.371(18) . ?
C52 H52 0.9400 . ?
C52 C53 1.405(18) . ?
C53 H53 0.9400 . ?
C53 C54 1.36(3) . ?
C54 H54 0.9400 . ?
C54 C55 1.36(3) . ?
C55 H55 0.9400 . ?
C55 C56 1.374(18) . ?
C56 H56 0.9400 . ?
C57 H57A 0.9800 . ?
C57 H57B 0.9800 . ?
C57 C58 1.55(3) . ?
C57A H57C 0.9800 . ?
C57A H57D 0.9800 . ?
C57A C58A 1.457(19) . ?
C58 H58A 0.9800 . ?
C58 H58B 0.9800 . ?
C58 C59 1.45(2) . ?
C58A H58C 0.9800 . ?
C58A H58D 0.9800 . ?
C58A C59A 1.538(17) . ?
C59 C60 1.3900 . ?
C59 C64 1.3900 . ?
C60 H60 0.9400 . ?
C60 C61 1.3900 . ?
C61 H61 0.9400 . ?
C61 C62 1.3900 . ?
C62 H62 0.9400 . ?
C62 C63 1.3900 . ?
C63 H63 0.9400 . ?
C63 C64 1.3900 . ?
C64 H64 0.9400 . ?
C59A C60A 1.3900 . ?
C59A C64A 1.3900 . ?
C60A H60A 0.9400 . ?
C60A C61A 1.3900 . ?
C61A H61A 0.9400 . ?
C61A C62A 1.3900 . ?
C62A H62A 0.9400 . ?
C62A C63A 1.3900 . ?
C63A H63A 0.9400 . ?
C63A C64A 1.3900 . ?
C64A H64A 0.9400 . ?
C65 H65A 0.9800 . ?
C65 H65B 0.9800 . ?
C65 C66 1.56(3) . ?
C65A H65C 0.9800 . ?
C65A H65D 0.9800 . ?
C65A C66A 1.39(3) . ?
C66 H66A 0.9800 . ?
C66 H66B 0.9800 . ?
C66 C67 1.41(3) . ?
C66A H66C 0.9800 . ?
C66A H66D 0.9800 . ?
C66A C67A 1.426(17) . ?
C67 C68 1.48(4) . ?
C67 C71 1.47(4) . ?
C67A C71A 1.3900 . ?
C67A C68A 1.3900 . ?
C71A H71A 0.9400 . ?
C71A C72A 1.3900 . ?
C72A H72A 0.9400 . ?
C72A C70A 1.3900 . ?
C70A H70A 0.9400 . ?
C70A C69A 1.3900 . ?
C69A H69A 0.9400 . ?
C69A C68A 1.3900 . ?
C68A H68A 0.9400 . ?
C68 H68 0.9400 . ?
C68 C69 1.37(4) . ?
C69 H69 0.9400 . ?
C69 C70 1.41(4) . ?
C70 H70 0.9400 . ?
C70 C72 1.46(4) . ?
C71 H71 0.9400 . ?
C71 C72 1.46(4) . ?
C72 H72 0.9400 . ?

loop_
_geom_torsion_atom_site_label_1
_geom_torsion_atom_site_label_2
_geom_torsion_atom_site_label_3
_geom_torsion_atom_site_label_4
_geom_torsion
_geom_torsion_site_symmetry_1
_geom_torsion_site_symmetry_2
_geom_torsion_site_symmetry_3
_geom_torsion_site_symmetry_4
_geom_torsion_publ_flag
Au1 S1 C1 C2 -65.4(8) . . . . ?
Au1 S9 C65 C66 -57(2) . . . . ?
Au2 S7 C49 C50 152.2(7) . . . . ?
Au3 S1 C1 C2 -159.2(6) . . . . ?
Au4 S4 C25 C26 -61.1(7) . . . . ?
Au5 S5 C33 C34 -77.0(17) . . . . ?
Au6 S5 C33 C34 24.2(19) . . . . ?
Au6 S6 C41 C42 -82.9(7) . . . . ?
Au8 S8 C57 C58 -179.4(15) . . . . ?
Au8 S8 C57A C58A -66(3) . . . . ?
Au9 S8 C57 C58 -85.4(16) . . . . ?
Au9 S8 C57A C58A 37(3) . . . . ?
Au9 S9 C65 C66 -162.8(17) . . . . ?
Au10 S2 C9 C10 -173.7(7) . . . . ?
Au11 S2 C9 C10 93.5(7) . . . . ?
Au11 S3 C17A C18A -53(2) . . . . ?
Au12 S3 C17A C18A 61(2) . . . . ?
Au12 S4 C25 C26 31.8(7) . . . . ?
Au13 S6 C41 C42 170.1(6) . . . . ?
Au13 S7 C49 C50 60.3(8) . . . . ?
S1 C1 C2 C3 178.4(7) . . . . ?
S2 C9 C10 C11 178.1(8) . . . . ?
S3 C17 C18 C19 -179(2) . . . . ?
S3 C17A C18A C20A 173.9(16) . . . . ?
S4 C25 C26 C27 -174.7(6) . . . . ?
S5 C33 C34 C35 176.3(13) . . . . ?
S5 C33A C34A C35A -161(2) . . . . ?
S6 C41 C42 C43 64.9(10) . . . . ?
S7 C49 C50 C51 178.0(8) . . . . ?
S8 C57 C58 C59 -158.8(17) . . . . ?
S8 C57A C58A C59A -174(2) . . . . ?
S9 C65 C66 C67 176(2) . . . . ?
S9 C65A C66A C67A -171(2) . . . . ?
C1 C2 C3 C4 111.4(12) . . . . ?
C1 C2 C3 C8 -72.6(14) . . . . ?
C2 C3 C4 C5 176.3(11) . . . . ?
C2 C3 C8 C7 -177.9(11) . . . . ?
C3 C4 C5 C6 1(2) . . . . ?
C4 C3 C8 C7 -1.8(17) . . . . ?
C4 C5 C6 C7 0(2) . . . . ?
C5 C6 C7 C8 -2(2) . . . . ?
C6 C7 C8 C3 3(2) . . . . ?
C8 C3 C4 C5 0.2(17) . . . . ?
C9 C10 C11 C12 -68.5(14) . . . . ?
C9 C10 C11 C16 109.6(12) . . . . ?
C10 C11 C12 C13 178.9(12) . . . . ?
C10 C11 C16 C15 -178.7(11) . . . . ?
C11 C12 C13 C14 -1(2) . . . . ?
C12 C11 C16 C15 -0.5(18) . . . . ?
C12 C13 C14 C15 0(2) . . . . ?
C13 C14 C15 C16 0(2) . . . . ?
C14 C15 C16 C11 0(2) . . . . ?
C16 C11 C12 C13 1(2) . . . . ?
C17 C18 C19 C20 97(4) . . . . ?
C17 C18 C19 C24 -81(5) . . . . ?
C17A C18A C20A C19A 87(3) . . . . ?
C17A C18A C20A C24A -82(3) . . . . ?
C18 C19 C20 C21 168(3) . . . . ?
C18 C19 C24 C23 179(3) . . . . ?
C18A C20A C24A C22A -171(2) . . . . ?
C19 C20 C21 C22 25(6) . . . . ?
C19A C20A C24A C22A 20(4) . . . . ?
C20 C19 C24 C23 2(7) . . . . ?
C20 C21 C22 C23 -22(7) . . . . ?
C20A C19A C23A C21A 12(4) . . . . ?
C21 C22 C23 C24 7(7) . . . . ?
C21A C22A C24A C20A -9(4) . . . . ?
C22 C23 C24 C19 2(7) . . . . ?
C22A C21A C23A C19A 1(4) . . . . ?
C23A C19A C20A C18A 167(2) . . . . ?
C23A C19A C20A C24A -22(4) . . . . ?
C23A C21A C22A C24A -2(4) . . . . ?
C24 C19 C20 C21 -14(6) . . . . ?
C25 C26 C27 C28 65.1(10) . . . . ?
C25 C26 C27 C32 -116.7(10) . . . . ?
C26 C27 C28 C29 179.5(9) . . . . ?
C26 C27 C32 C31 179.9(10) . . . . ?
C27 C28 C29 C30 1.5(16) . . . . ?
C28 C27 C32 C31 -1.9(16) . . . . ?
C28 C29 C30 C31 -3.7(19) . . . . ?
C29 C30 C31 C32 3.1(19) . . . . ?
C30 C31 C32 C27 -0.2(18) . . . . ?
C32 C27 C28 C29 1.3(14) . . . . ?
C33 C34 C35 C40 78(2) . . . . ?
C33 C34 C35 C36 -99(2) . . . . ?
C33A C34A C35A C36A -37(5) . . . . ?
C33A C34A C35A C40A 142(3) . . . . ?
C34 C35 C40 C39 -178(2) . . . . ?
C34 C35 C36 C37 178(2) . . . . ?
C34A C35A C36A C37A 179(3) . . . . ?
C34A C35A C40A C39A 177(3) . . . . ?
C35 C40 C39 C38 0.0 . . . . ?
C40 C35 C36 C37 0.0 . . . . ?
C40 C39 C38 C37 0.0 . . . . ?
C39 C38 C37 C36 0.0 . . . . ?
C38 C37 C36 C35 0.0 . . . . ?
C36 C35 C40 C39 0.0 . . . . ?
C35A C36A C37A C38A 1(5) . . . . ?
C36A C35A C40A C39A -4(4) . . . . ?
C36A C37A C38A C39A 1(5) . . . . ?
C37A C38A C39A C40A -5(5) . . . . ?
C38A C39A C40A C35A 6(5) . . . . ?
C40A C35A C36A C37A 1(5) . . . . ?
C41 C42 C43 C44 59.6(13) . . . . ?
C41 C42 C43 C48 -120.3(10) . . . . ?
C42 C43 C44 C45 177.4(10) . . . . ?
C42 C43 C48 C47 -178.0(11) . . . . ?
C43 C44 C45 C46 4.1(19) . . . . ?
C44 C43 C48 C47 2.1(17) . . . . ?
C44 C45 C46 C47 -5(2) . . . . ?
C45 C46 C47 C48 5(3) . . . . ?
C46 C47 C48 C43 -3(2) . . . . ?
C48 C43 C44 C45 -2.6(16) . . . . ?
C49 C50 C51 C52 -69.9(14) . . . . ?
C49 C50 C51 C56 109.0(13) . . . . ?
C50 C51 C52 C53 177.7(11) . . . . ?
C50 C51 C56 C55 -178.7(14) . . . . ?
C51 C52 C53 C54 1(2) . . . . ?
C52 C51 C56 C55 0(2) . . . . ?
C52 C53 C54 C55 0(3) . . . . ?
C53 C54 C55 C56 -1(3) . . . . ?
C54 C55 C56 C51 1(3) . . . . ?
C56 C51 C52 C53 -1.3(19) . . . . ?
C57 C58 C59 C60 151.1(17) . . . . ?
C57 C58 C59 C64 -30(3) . . . . ?
C57A C58A C59A C60A 95(3) . . . . ?
C57A C58A C59A C64A -94(3) . . . . ?
C58 C59 C60 C61 179(2) . . . . ?
C58 C59 C64 C63 -179(2) . . . . ?
C58A C59A C60A C61A 171(2) . . . . ?
C58A C59A C64A C63A -171(2) . . . . ?
C59 C60 C61 C62 0.0 . . . . ?
C60 C59 C64 C63 0.0 . . . . ?
C60 C61 C62 C63 0.0 . . . . ?
C61 C62 C63 C64 0.0 . . . . ?
C62 C63 C64 C59 0.0 . . . . ?
C64 C59 C60 C61 0.0 . . . . ?
C59A C60A C61A C62A 0.0 . . . . ?
C60A C59A C64A C63A 0.0 . . . . ?
C60A C61A C62A C63A 0.0 . . . . ?
C61A C62A C63A C64A 0.0 . . . . ?
C62A C63A C64A C59A 0.0 . . . . ?
C64A C59A C60A C61A 0.0 . . . . ?
C65 C66 C67 C68 68(3) . . . . ?
C65 C66 C67 C71 -106(3) . . . . ?
C65A C66A C67A C71A -13(4) . . . . ?
C65A C66A C67A C68A 161(3) . . . . ?
C66 C67 C68 C69 -168(3) . . . . ?
C66 C67 C71 C72 174(3) . . . . ?
C66A C67A C71A C72A 174(3) . . . . ?
C66A C67A C68A C69A -174(3) . . . . ?
C67 C68 C69 C70 -14(5) . . . . ?
C67 C71 C72 C70 -1(4) . . . . ?
C67A C71A C72A C70A 0.0 . . . . ?
C71A C67A C68A C69A 0.0 . . . . ?
C71A C72A C70A C69A 0.0 . . . . ?
C72A C70A C69A C68A 0.0 . . . . ?
C70A C69A C68A C67A 0.0 . . . . ?
C68A C67A C71A C72A 0.0 . . . . ?
C68 C67 C71 C72 0(4) . . . . ?
C68 C69 C70 C72 13(5) . . . . ?
C69 C70 C72 C71 -5(4) . . . . ?
C71 C67 C68 C69 6(4) . . . . ?
